data_7717966
loop_
_publ_author_name
'Gao, Hongbo'
'Wang, Hao'
'Liu, Chenxing'
'Yan, Qicao'
'Wang, Yanyan'
'Wen, He-Rui'
'You, Hongpeng'
'Hao, Zhaomin'
'Liao, Wuping'

_publ_section_title
;
 Thiacalix[4]arene-Capped Ln(III) Aggregates with &#x201C;Hand in
 Hand&#x201D; Structures and their Luminescent Properties
;
_journal_name_full 'Dalton Transactions'
_journal_paper_doi 10.1039/D4DT03308F
_journal_year 2025
_chemical_formula_moiety 'C210.51 H245.02 Cl2 N11.26 O36 S16 Tb8'
_chemical_formula_sum 'C218.51 H267.02 Cl2 N13.26 O40 S16 Tb8'
_chemical_formula_weight 5574.43
_space_group_crystal_system monoclinic
_space_group_IT_number 14
_space_group_name_Hall '-P 2yn'
_space_group_name_H-M_alt 'P 1 21/n 1'
_atom_sites_solution_hydrogens mixed
_audit_creation_method SHELXL-2019/2
_audit_update_record
;
2025-01-26 deposited with the CCDC.	2025-02-04 downloaded from the CCDC.
;
_cell_angle_alpha 90
_cell_angle_beta 97.1710(10)
_cell_angle_gamma 90
_cell_formula_units_Z 2
_cell_length_a 17.8840(4)
_cell_length_b 23.2926(5)
_cell_length_c 30.3921(6)
_cell_measurement_reflns_used 9558
_cell_measurement_temperature 180(2)
_cell_measurement_theta_max 79.74
_cell_measurement_theta_min 2.93
_cell_volume 12561.3(5)
_computing_cell_refinement 'Bruker SAINT'
_computing_data_collection 'Bruker APEX2'
_computing_data_reduction 'Bruker SAINT'
_computing_molecular_graphics 'Bruker SHELXTL'
_computing_publication_material 'Bruker SHELXTL'
_computing_structure_refinement 'SHELXL-2019/2 (Sheldrick, 2019)'
_computing_structure_solution 'SHELXT 2019/2 (Sheldrick, 2018)'
_diffrn_ambient_temperature 180(2)
_diffrn_measured_fraction_theta_full 0.999
_diffrn_measured_fraction_theta_max 0.974
_diffrn_measurement_device_type 'Bruker APEX-II CCD'
_diffrn_measurement_method '\f and \w scans'
_diffrn_radiation_type CuK\a
_diffrn_radiation_wavelength 1.54178
_diffrn_reflns_av_R_equivalents 0.1037
_diffrn_reflns_av_unetI/netI 0.0389
_diffrn_reflns_Laue_measured_fraction_full 0.999
_diffrn_reflns_Laue_measured_fraction_max 0.974
_diffrn_reflns_limit_h_max 22
_diffrn_reflns_limit_h_min -22
_diffrn_reflns_limit_k_max 28
_diffrn_reflns_limit_k_min -29
_diffrn_reflns_limit_l_max 38
_diffrn_reflns_limit_l_min -38
_diffrn_reflns_number 236736
_diffrn_reflns_point_group_measured_fraction_full 0.999
_diffrn_reflns_point_group_measured_fraction_max 0.974
_diffrn_reflns_theta_full 67.679
_diffrn_reflns_theta_max 80.117
_diffrn_reflns_theta_min 2.931
_exptl_absorpt_coefficient_mu 12.799
_exptl_absorpt_correction_T_max 0.7543
_exptl_absorpt_correction_T_min 0.4941
_exptl_absorpt_correction_type multi-scan
_exptl_absorpt_process_details
;
SADABS-2016/2 (Bruker,2016/2) was used for absorption correction.
wR2(int) was 0.1011 before and 0.0661 after correction.
The Ratio of minimum to maximum transmission is 0.6550.
The \l/2 correction factor is Not present.
;
_exptl_crystal_colour colourless
_exptl_crystal_density_diffrn 1.474
_exptl_crystal_description block
_exptl_crystal_F_000 5602
_exptl_crystal_size_max 0.331
_exptl_crystal_size_mid 0.24
_exptl_crystal_size_min 0.109
_refine_diff_density_max 1.161
_refine_diff_density_min -1.294
_refine_diff_density_rms 0.110
_refine_ls_extinction_method none
_refine_ls_goodness_of_fit_ref 1.054
_refine_ls_hydrogen_treatment mixed
_refine_ls_matrix_type full
_refine_ls_number_parameters 1602
_refine_ls_number_reflns 26740
_refine_ls_number_restraints 1048
_refine_ls_restrained_S_all 1.178
_refine_ls_R_factor_all 0.0457
_refine_ls_R_factor_gt 0.0389
_refine_ls_shift/su_max 0.019
_refine_ls_shift/su_mean 0.000
_refine_ls_structure_factor_coef Fsqd
_refine_ls_weighting_details 'w=1/[\s^2^(Fo^2^)+(0.0430P)^2^+37.6016P] where P=(Fo^2^+2Fc^2^)/3'
_refine_ls_weighting_scheme calc
_refine_ls_wR_factor_gt 0.0963
_refine_ls_wR_factor_ref 0.1037
_reflns_Friedel_coverage 0.000
_reflns_number_gt 23635
_reflns_number_total 26740
_reflns_threshold_expression 'I > 2\s(I)'
_cod_data_source_file d4dt03308f2.cif
_cod_data_source_block ghbTb0404_sq_sq
_cod_original_sg_symbol_H-M 'P 21/n'
_cod_database_code 7717966
_shelx_shelxl_version_number 2019/2
_shelx_space_group_comment
;
The symmetry employed for this shelxl refinement is uniquely defined
by the following loop, which should always be used as a source of
symmetry information in preference to the above space-group names.
They are only intended as comments.
;
_shelx_estimated_absorpt_t_min 0.4982
_shelx_estimated_absorpt_t_max 0.758

loop_
_space_group_symop_operation_xyz
'x, y, z'
'-x+1/2, y+1/2, -z+1/2'
'-x, -y, -z'
'x-1/2, -y-1/2, z-1/2'

loop_
_atom_site_label
_atom_site_type_symbol
_atom_site_fract_x
_atom_site_fract_y
_atom_site_fract_z
_atom_site_U_iso_or_equiv
_atom_site_adp_type
_atom_site_occupancy
_atom_site_site_symmetry_order
_atom_site_calc_flag
_atom_site_refinement_flags_posn
_atom_site_refinement_flags_adp
_atom_site_refinement_flags_occupancy
_atom_site_disorder_assembly
_atom_site_disorder_group
Tb01 Tb 0.48440(2) 0.86687(2) 0.43326(2) 0.01414(5) Uani 1 1 d . . . . .
Tb02 Tb 0.45332(2) 0.89879(2) 0.31676(2) 0.01600(5) Uani 1 1 d . . . . .
Tb03 Tb 0.42452(2) 0.72177(2) 0.41069(2) 0.01595(5) Uani 1 1 d . . . . .
Tb04 Tb 0.39405(2) 0.75396(2) 0.29461(2) 0.01648(5) Uani 1 1 d D . . . .
S8 S 0.36989(4) 0.92744(4) 0.47788(3) 0.01800(16) Uani 1 1 d . . . . .
S1 S 0.55394(5) 0.64519(4) 0.42944(3) 0.02032(16) Uani 1 1 d . . . . .
S4 S 0.64780(4) 0.86838(3) 0.46301(3) 0.01768(15) Uani 1 1 d . . . . .
S7 S 0.32354(5) 0.97623(4) 0.29892(3) 0.01839(16) Uani 1 1 d . . . . .
S6 S 0.23233(5) 0.75321(4) 0.26575(3) 0.02010(16) Uani 1 1 d . . . . .
S2 S 0.50836(5) 0.69305(4) 0.25044(3) 0.02199(17) Uani 1 1 d . . . . .
S3 S 0.59991(5) 0.91710(4) 0.28415(3) 0.02133(17) Uani 1 1 d . . . . .
S5 S 0.27938(5) 0.70368(4) 0.44407(3) 0.02246(17) Uani 1 1 d . . . . .
Cl1 Cl 0.36775(6) 0.76954(5) 0.20418(3) 0.0355(2) Uani 1 1 d . . . . .
O16 O 0.32301(13) 0.73622(10) 0.35414(8) 0.0179(5) Uani 1 1 d . . . . .
O20 O 0.53630(13) 0.77362(10) 0.43510(8) 0.0191(5) Uani 1 1 d . . . . .
O1 O 0.48664(14) 0.14602(10) 0.48857(8) 0.0195(5) Uani 1 1 d . . . . .
O21 O 0.55525(13) 0.88775(10) 0.37410(8) 0.0179(5) Uani 1 1 d . . . . .
O17 O 0.38344(13) 0.80594(10) 0.44518(8) 0.0188(5) Uani 1 1 d . . . . .
O10 O 0.43923(14) 0.81120(10) 0.36415(8) 0.0225(5) Uani 1 1 d . . . . .
O13 O 0.49734(13) 0.81420(10) 0.28524(8) 0.0197(5) Uani 1 1 d . . . . .
O14 O 0.47978(13) 0.70118(10) 0.34557(8) 0.0192(5) Uani 1 1 d . . . . .
O15 O 0.34174(13) 0.84799(11) 0.29378(8) 0.0208(5) Uani 1 1 d . . . . .
O18 O 0.40193(13) 0.92255(10) 0.38275(7) 0.0176(5) Uani 1 1 d . . . . .
O8 O 0.53015(14) 0.96238(10) 0.45285(8) 0.0214(5) Uani 1 1 d D . . . .
H8A H 0.581404 0.968011 0.464550 0.032 Uiso 1 1 calc DR U . . .
H8B H 0.496861 0.994260 0.448844 0.032 Uiso 1 1 calc DR U . . .
O5 O 0.35187(16) 0.65692(11) 0.28228(8) 0.0259(6) Uani 1 1 d D . . . .
H5 H 0.345(3) 0.6353(10) 0.3048(5) 0.039 Uiso 1 1 d D U . . .
O9 O 0.44276(16) 0.69425(12) 0.48726(8) 0.0287(6) Uani 1 1 d . . . . .
O12 O 0.38628(16) 0.62958(11) 0.39923(9) 0.0291(6) Uani 1 1 d . . . . .
O2 O 0.45254(16) 0.05992(11) 0.46019(9) 0.0278(6) Uani 1 1 d . . . . .
O7 O 0.49618(15) 0.99707(12) 0.32713(9) 0.0280(6) Uani 1 1 d . . . . .
O6 O 0.4376(10) 0.9302(4) 0.2416(4) 0.0296(17) Uani 0.630(10) 1 d D U P A 1
N6 N 0.2785(2) 0.31003(15) 0.35509(12) 0.0323(8) Uani 1 1 d . . . . .
H6 H 0.248403 0.292095 0.334417 0.039 Uiso 1 1 calc R U . . .
N4 N 0.3684(2) 0.32391(14) 0.41037(11) 0.0300(7) Uani 1 1 d . . . . .
C1 C 0.8239(4) 0.8089(6) 0.2157(4) 0.085(3) Uani 0.717(14) 1 d D U P B 1
H1A H 0.834855 0.797629 0.246899 0.127 Uiso 0.717(14) 1 calc R U P B 1
H1B H 0.814020 0.850218 0.213741 0.127 Uiso 0.717(14) 1 calc R U P B 1
H1C H 0.867317 0.799699 0.200182 0.127 Uiso 0.717(14) 1 calc R U P B 1
C2 C 0.7557(3) 0.7766(2) 0.19450(19) 0.0555(14) Uani 1 1 d D U . . .
C3 C 0.7749(6) 0.7139(3) 0.1905(5) 0.076(3) Uani 0.717(14) 1 d D U P B 1
H3A H 0.820008 0.710168 0.175345 0.114 Uiso 0.717(14) 1 calc R U P B 1
H3B H 0.732672 0.693994 0.173293 0.114 Uiso 0.717(14) 1 calc R U P B 1
H3C H 0.784627 0.696859 0.220095 0.114 Uiso 0.717(14) 1 calc R U P B 1
C4 C 0.7337(6) 0.8022(6) 0.1473(3) 0.088(3) Uani 0.717(14) 1 d D U P B 1
H4A H 0.720242 0.842716 0.149816 0.132 Uiso 0.717(14) 1 calc R U P B 1
H4B H 0.690482 0.781047 0.132236 0.132 Uiso 0.717(14) 1 calc R U P B 1
H4C H 0.776432 0.798792 0.130211 0.132 Uiso 0.717(14) 1 calc R U P B 1
C138 C 0.25011(19) 0.72613(15) 0.35428(12) 0.0186(7) Uani 1 1 d . . . . .
O11 O 0.3337(2) 0.58000(14) 0.34142(11) 0.0541(10) Uani 1 1 d . . . . .
C27 C 0.62878(18) 0.89610(15) 0.37401(11) 0.0177(7) Uani 1 1 d . . . . .
C21 C 0.60517(19) 0.75488(15) 0.44952(11) 0.0184(7) Uani 1 1 d . . . . .
C62 C 0.32099(19) 0.96427(15) 0.43148(11) 0.0182(7) Uani 1 1 d . . . . .
C40 C 0.5755(2) 0.63438(15) 0.37426(12) 0.0220(7) Uani 1 1 d . . . . .
C41 C 0.5341(2) 0.66512(15) 0.33902(12) 0.0207(7) Uani 1 1 d . . . . .
C28 C 0.68075(19) 0.89018(15) 0.41284(12) 0.0201(7) Uani 1 1 d . . . . .
C72 C 0.2187(2) 0.70983(16) 0.39274(12) 0.0226(7) Uani 1 1 d . . . . .
C36 C 0.5560(2) 0.65496(16) 0.29655(12) 0.0215(7) Uani 1 1 d . . . . .
C99 C 0.32230(19) 0.81535(16) 0.46495(11) 0.0191(7) Uani 1 1 d . . . . .
C22 C 0.6237(2) 0.69611(15) 0.45025(11) 0.0197(7) Uani 1 1 d . . . . .
C57 C 0.45467(19) 0.11337(15) 0.45848(11) 0.0191(7) Uani 1 1 d . . . . .
C111 C 0.34342(19) 0.95550(14) 0.38924(11) 0.0175(6) Uani 1 1 d . . . . .
C53 C 0.3927(2) 0.19896(16) 0.41897(12) 0.0226(7) Uani 1 1 d . . . . .
H53 H 0.404458 0.220786 0.445336 0.027 Uiso 1 1 calc R U . . .
C33 C 0.5569(2) 0.80487(16) 0.26468(11) 0.0206(7) Uani 1 1 d . . . . .
C66 C 0.3074(2) 0.86897(16) 0.48341(11) 0.0210(7) Uani 1 1 d . . . . .
C63 C 0.2626(2) 1.00150(17) 0.43809(12) 0.0235(7) Uani 1 1 d . . . . .
H63 H 0.250920 1.007386 0.467412 0.028 Uiso 1 1 calc R U . . .
C79 C 0.25502(19) 0.92522(15) 0.27631(11) 0.0180(7) Uani 1 1 d . . . . .
C78 C 0.27400(19) 0.86636(15) 0.27799(10) 0.0176(7) Uani 1 1 d . . . . .
N5 N 0.2763(2) 0.36714(15) 0.36385(12) 0.0354(8) Uani 1 1 d . . . . .
C20 C 0.66465(19) 0.79265(15) 0.46448(11) 0.0181(7) Uani 1 1 d . . . . .
C54 C 0.4144(2) 0.14172(15) 0.41790(11) 0.0204(7) Uani 1 1 d . . . . .
C68 C 0.2677(2) 0.77211(17) 0.46863(12) 0.0229(7) Uani 1 1 d . . . . .
C19 C 0.7359(2) 0.77260(17) 0.48099(12) 0.0230(7) Uani 1 1 d . . . . .
H19 H 0.773875 0.799529 0.491515 0.028 Uiso 1 1 calc R U . . .
C34 C 0.6118(2) 0.84835(17) 0.26044(12) 0.0236(7) Uani 1 1 d . . . . .
C76 C 0.1979(2) 0.73233(16) 0.31586(12) 0.0232(7) Uani 1 1 d . . . . .
C26 C 0.6601(2) 0.91219(16) 0.33546(12) 0.0214(7) Uani 1 1 d . . . . .
C81 C 0.1440(2) 0.84809(16) 0.24575(12) 0.0229(7) Uani 1 1 d . . . . .
H81 H 0.106349 0.820925 0.235209 0.028 Uiso 1 1 calc R U . . .
C32 C 0.5715(2) 0.75128(17) 0.24579(12) 0.0243(8) Uani 1 1 d . . . . .
C65 C 0.2410(2) 1.02035(16) 0.36104(12) 0.0237(7) Uani 1 1 d . . . . .
H65 H 0.213514 1.038978 0.336326 0.028 Uiso 1 1 calc R U . . .
C29 C 0.7573(2) 0.90148(18) 0.41291(13) 0.0273(8) Uani 1 1 d . . . . .
H29 H 0.790047 0.897237 0.439826 0.033 Uiso 1 1 calc R U . . .
C60 C 0.2999(2) 0.98423(15) 0.35389(11) 0.0192(7) Uani 1 1 d . . . . .
N3 N 0.4396(2) 0.69840(17) 0.56104(11) 0.0351(8) Uani 1 1 d . . . . .
C25 C 0.7364(2) 0.92312(18) 0.33627(13) 0.0277(8) Uani 1 1 d . . . . .
H25 H 0.754866 0.934005 0.309486 0.033 Uiso 1 1 calc R U . . .
C73 C 0.1424(2) 0.6986(2) 0.39197(15) 0.0343(9) Uani 1 1 d . . . . .
H73 H 0.124199 0.686965 0.418637 0.041 Uiso 1 1 calc R U . . .
C55 C 0.3962(3) 0.10954(17) 0.37935(13) 0.0304(9) Uani 1 1 d . . . . .
H55 H 0.409077 0.069991 0.378920 0.037 Uiso 1 1 calc R U . . .
C71 C 0.2442(2) 0.87805(19) 0.50510(13) 0.0289(8) Uani 1 1 d . . . . .
H71 H 0.237140 0.914500 0.517999 0.035 Uiso 1 1 calc R U . . .
C17 C 0.7534(2) 0.71441(17) 0.48260(12) 0.0244(8) Uani 1 1 d . . . . .
C64 C 0.2206(2) 1.03037(17) 0.40342(12) 0.0240(7) Uani 1 1 d . . . . .
C80 C 0.1259(2) 0.90669(17) 0.24327(12) 0.0236(7) Uani 1 1 d . . . . .
C82 C 0.1838(2) 0.94431(17) 0.25856(12) 0.0235(7) Uani 1 1 d . . . . .
H82 H 0.174445 0.984439 0.256834 0.028 Uiso 1 1 calc R U . . .
C24 C 0.7875(2) 0.9188(2) 0.37499(14) 0.0313(9) Uani 1 1 d . . . . .
C77 C 0.21436(19) 0.82845(15) 0.26292(11) 0.0191(7) Uani 1 1 d . . . . .
C37 C 0.6135(2) 0.61725(18) 0.29002(14) 0.0288(8) Uani 1 1 d . . . . .
H37 H 0.625564 0.611355 0.260786 0.035 Uiso 1 1 calc R U . . .
C39 C 0.6332(2) 0.59720(16) 0.36696(14) 0.0291(8) Uani 1 1 d . . . . .
H39 H 0.659283 0.577485 0.391591 0.035 Uiso 1 1 calc R U . . .
C45 C 0.3426(3) 0.47878(17) 0.39174(14) 0.0328(9) Uani 1 1 d . . . . .
H45 H 0.320427 0.476552 0.361717 0.039 Uiso 1 1 calc R U . . .
C106 C 0.3610(2) 0.58368(16) 0.38144(13) 0.0273(8) Uani 1 1 d . . . . .
C38 C 0.6544(2) 0.58756(18) 0.32522(14) 0.0316(9) Uani 1 1 d . . . . .
C50 C 0.3334(2) 0.28504(17) 0.38268(13) 0.0285(8) Uani 1 1 d . . . . .
C105 C 0.4460(2) 0.7218(2) 0.52222(13) 0.0317(9) Uani 1 1 d . . . . .
H105 H 0.453476 0.762115 0.521015 0.038 Uiso 1 1 calc R U . . .
C69 C 0.2052(2) 0.7824(2) 0.49009(14) 0.0333(9) Uani 1 1 d . . . . .
H69 H 0.170518 0.751979 0.492424 0.040 Uiso 1 1 calc R U . . .
C23 C 0.6952(2) 0.67704(16) 0.46678(12) 0.0233(7) Uani 1 1 d . . . . .
H23 H 0.704995 0.636935 0.467355 0.028 Uiso 1 1 calc R U . . .
C43 C 0.3656(2) 0.53168(17) 0.40975(13) 0.0307(9) Uani 1 1 d . . . . .
C35 C 0.6735(2) 0.83850(19) 0.23843(14) 0.0312(9) Uani 1 1 d . . . . .
H35 H 0.708219 0.868904 0.236038 0.037 Uiso 1 1 calc R U . . .
C110 C 0.5428(2) 1.01855(17) 0.35587(14) 0.0320(9) Uani 1 1 d D . . . .
H110 H 0.547271 1.003279 0.385066 0.038 Uiso 0.34(6) 1 calc R U P C 1
H11A H 0.559440 0.995971 0.381238 0.038 Uiso 0.66(6) 1 calc R U P C 2
C46 C 0.3517(2) 0.42916(17) 0.41713(14) 0.0295(8) Uani 1 1 d . . . . .
C51 C 0.3538(2) 0.22436(16) 0.38130(13) 0.0277(8) Uani 1 1 d . . . . .
C70 C 0.1912(2) 0.8352(2) 0.50831(15) 0.0355(10) Uani 1 1 d . . . . .
C47 C 0.3833(3) 0.43267(19) 0.46125(14) 0.0356(10) Uani 1 1 d . . . . .
H47 H 0.390565 0.398756 0.478619 0.043 Uiso 1 1 calc R U . . .
N2 N 0.5866(14) 1.0620(10) 0.3476(8) 0.036(5) Uani 0.34(6) 1 d D U P C 1
C44 C 0.3962(3) 0.53489(19) 0.45457(14) 0.0373(10) Uani 1 1 d . . . . .
H44 H 0.411157 0.570959 0.467346 0.045 Uiso 1 1 calc R U . . .
C75 C 0.1215(2) 0.72128(19) 0.31564(14) 0.0309(9) Uani 1 1 d . . . . .
H75 H 0.088693 0.725729 0.288755 0.037 Uiso 1 1 calc R U . . .
C31 C 0.6342(2) 0.74272(18) 0.22358(14) 0.0306(9) Uani 1 1 d . . . . .
H31 H 0.641094 0.706258 0.210679 0.037 Uiso 1 1 calc R U . . .
C49 C 0.3317(2) 0.37337(17) 0.39711(13) 0.0300(9) Uani 1 1 d . . . . .
C95 C 0.0460(2) 0.92705(18) 0.22618(13) 0.0321(9) Uani 1 1 d D U . . .
C74 C 0.0914(2) 0.7039(2) 0.35370(16) 0.0393(11) Uani 1 1 d . . . . .
C107 C 0.3295(3) 0.62591(19) 0.24263(14) 0.0376(10) Uani 1 1 d D . . . .
H10A H 0.316160 0.652917 0.218185 0.056 Uiso 1 1 calc R U . . .
H10B H 0.285787 0.601932 0.246472 0.056 Uiso 1 1 calc R U . . .
H10C H 0.371204 0.601474 0.235848 0.056 Uiso 1 1 calc R U . . .
C30 C 0.6868(2) 0.7856(2) 0.21962(15) 0.0354(10) Uani 1 1 d . . . . .
C52 C 0.3374(3) 0.1920(2) 0.34276(15) 0.0439(12) Uani 1 1 d . . . . .
H52 H 0.310913 0.209126 0.317013 0.053 Uiso 1 1 calc R U . . .
C91 C 0.1576(2) 1.0729(2) 0.41021(13) 0.0372(10) Uani 1 1 d D U . . .
C56 C 0.3594(3) 0.1353(2) 0.34179(15) 0.0451(12) Uani 1 1 d . . . . .
H56 H 0.349266 0.113836 0.315133 0.054 Uiso 1 1 calc R U . . .
C6 C 0.7209(3) 0.5481(2) 0.31802(16) 0.0458(12) Uani 1 1 d D U . . .
C9 C 0.8309(2) 0.69228(18) 0.50213(14) 0.0360(9) Uani 1 1 d D U . . .
C48 C 0.4044(3) 0.4857(2) 0.48010(15) 0.0411(11) Uani 1 1 d . . . . .
H48 H 0.424423 0.488033 0.510504 0.049 Uiso 1 1 calc R U . . .
C13 C 0.8717(2) 0.9286(2) 0.37429(15) 0.0482(12) Uani 1 1 d D U . . .
C16 C 0.884(2) 0.9875(6) 0.3554(7) 0.050(3) Uani 0.507(19) 1 d D U P D 1
H16A H 0.938231 0.993107 0.353697 0.076 Uiso 0.507(19) 1 calc R U P D 1
H16B H 0.866528 1.017019 0.374589 0.076 Uiso 0.507(19) 1 calc R U P D 1
H16C H 0.856430 0.990613 0.325594 0.076 Uiso 0.507(19) 1 calc R U P D 1
C87 C 0.1200(3) 0.8478(2) 0.53044(18) 0.0552(14) Uani 1 1 d D U . . .
C103 C 0.4464(4) 0.7330(3) 0.60143(16) 0.0557(15) Uani 1 1 d . . . . .
H10D H 0.491649 0.721466 0.620972 0.084 Uiso 1 1 calc R U . . .
H10E H 0.401847 0.727057 0.616697 0.084 Uiso 1 1 calc R U . . .
H10F H 0.450125 0.773654 0.593733 0.084 Uiso 1 1 calc R U . . .
C104 C 0.4317(4) 0.6367(3) 0.56545(19) 0.0644(17) Uani 1 1 d . . . . .
H10G H 0.424602 0.619103 0.535946 0.097 Uiso 1 1 calc R U . . .
H10H H 0.387962 0.628383 0.580841 0.097 Uiso 1 1 calc R U . . .
H10I H 0.477252 0.621066 0.582540 0.097 Uiso 1 1 calc R U . . .
C83 C 0.0068(3) 0.6935(3) 0.35415(18) 0.0638(16) Uani 1 1 d D U . . .
C96 C 0.0398(4) 0.9918(3) 0.2223(3) 0.0530(19) Uani 0.733(7) 1 d D U P E 1
H96A H -0.012237 1.002369 0.211259 0.080 Uiso 0.733(7) 1 calc R U P E 1
H96B H 0.073562 1.005709 0.201536 0.080 Uiso 0.733(7) 1 calc R U P E 1
H96C H 0.054048 1.009295 0.251438 0.080 Uiso 0.733(7) 1 calc R U P E 1
C94 C 0.1838(4) 1.1343(2) 0.3982(3) 0.0532(19) Uani 0.796(8) 1 d D U P F 1
H94A H 0.146417 1.162635 0.405093 0.080 Uiso 0.796(8) 1 calc R U P F 1
H94B H 0.188756 1.135979 0.366439 0.080 Uiso 0.796(8) 1 calc R U P F 1
H94C H 0.232526 1.142872 0.415389 0.080 Uiso 0.796(8) 1 calc R U P F 1
C98 C -0.0062(4) 0.9054(4) 0.2586(2) 0.0508(18) Uani 0.733(7) 1 d D U P E 1
H98A H 0.007937 0.923165 0.287673 0.076 Uiso 0.733(7) 1 calc R U P E 1
H98B H -0.001634 0.863578 0.261359 0.076 Uiso 0.733(7) 1 calc R U P E 1
H98C H -0.058338 0.915510 0.247577 0.076 Uiso 0.733(7) 1 calc R U P E 1
C93 C 0.1441(4) 1.0769(3) 0.45816(19) 0.0508(18) Uani 0.796(8) 1 d D U P F 1
H93A H 0.191323 1.086751 0.476519 0.076 Uiso 0.796(8) 1 calc R U P F 1
H93B H 0.125717 1.039885 0.467772 0.076 Uiso 0.796(8) 1 calc R U P F 1
H93C H 0.106380 1.106671 0.461328 0.076 Uiso 0.796(8) 1 calc R U P F 1
C92 C 0.0864(3) 1.0582(4) 0.3802(3) 0.056(2) Uani 0.796(8) 1 d D U P F 1
H92A H 0.047090 1.086203 0.384619 0.084 Uiso 0.796(8) 1 calc R U P F 1
H92B H 0.069599 1.019686 0.387371 0.084 Uiso 0.796(8) 1 calc R U P F 1
H92C H 0.096410 1.059308 0.349271 0.084 Uiso 0.796(8) 1 calc R U P F 1
C58 C 0.4098(8) 0.9200(6) 0.2052(3) 0.059(2) Uani 0.630(10) 1 d D U P A 1
H58 H 0.368737 0.893856 0.201610 0.070 Uiso 0.630(10) 1 calc R U P A 1
C100 C 0.647(3) 1.082(2) 0.3813(14) 0.089(12) Uani 0.34(6) 1 d D U P C 1
H10J H 0.695594 1.073025 0.371562 0.134 Uiso 0.34(6) 1 calc R U P C 1
H10K H 0.642418 1.061634 0.409281 0.134 Uiso 0.34(6) 1 calc R U P C 1
H10L H 0.641844 1.122990 0.385545 0.134 Uiso 0.34(6) 1 calc R U P C 1
C97 C 0.0208(4) 0.9000(3) 0.18054(19) 0.0432(16) Uani 0.733(7) 1 d D U P E 1
H97A H -0.030417 0.912906 0.169746 0.065 Uiso 0.733(7) 1 calc R U P E 1
H97B H 0.021328 0.858075 0.183247 0.065 Uiso 0.733(7) 1 calc R U P E 1
H97C H 0.055234 0.911808 0.159567 0.065 Uiso 0.733(7) 1 calc R U P E 1
C85 C -0.0069(14) 0.6339(5) 0.3705(6) 0.073(5) Uani 0.612(12) 1 d D U P G 1
H85A H 0.009184 0.605618 0.349763 0.110 Uiso 0.612(12) 1 calc R U P G 1
H85B H -0.060697 0.628913 0.372725 0.110 Uiso 0.612(12) 1 calc R U P G 1
H85C H 0.021981 0.628334 0.399833 0.110 Uiso 0.612(12) 1 calc R U P G 1
C101 C 0.577(3) 1.089(2) 0.3045(12) 0.089(12) Uani 0.34(6) 1 d D U P C 1
H10M H 0.561689 1.129501 0.307756 0.134 Uiso 0.34(6) 1 calc R U P C 1
H10N H 0.537241 1.069254 0.285055 0.134 Uiso 0.34(6) 1 calc R U P C 1
H10O H 0.624029 1.087943 0.291514 0.134 Uiso 0.34(6) 1 calc R U P C 1
C11 C 0.8912(4) 0.7383(3) 0.5064(4) 0.049(2) Uani 0.622(9) 1 d D U P H 1
H11B H 0.940785 0.720471 0.513855 0.074 Uiso 0.622(9) 1 calc R U P H 1
H11C H 0.881962 0.765271 0.529889 0.074 Uiso 0.622(9) 1 calc R U P H 1
H11D H 0.889840 0.758995 0.478233 0.074 Uiso 0.622(9) 1 calc R U P H 1
N1 N 0.4319(5) 0.9424(5) 0.1689(2) 0.076(3) Uani 0.630(10) 1 d D U P A 1
C15 C 0.8952(8) 0.8839(7) 0.3401(6) 0.068(4) Uani 0.507(19) 1 d D U P D 1
H15A H 0.872686 0.894616 0.310196 0.102 Uiso 0.507(19) 1 calc R U P D 1
H15B H 0.877497 0.845688 0.347409 0.102 Uiso 0.507(19) 1 calc R U P D 1
H15C H 0.950252 0.883476 0.341369 0.102 Uiso 0.507(19) 1 calc R U P D 1
C5 C 0.7906(4) 0.5685(5) 0.3468(4) 0.067(3) Uani 0.614(9) 1 d D U P I 1
H5A H 0.778803 0.575057 0.377008 0.100 Uiso 0.614(9) 1 calc R U P I 1
H5B H 0.808187 0.604381 0.334745 0.100 Uiso 0.614(9) 1 calc R U P I 1
H5C H 0.830153 0.539286 0.347280 0.100 Uiso 0.614(9) 1 calc R U P I 1
C90 C 0.0803(6) 0.9008(5) 0.5087(4) 0.092(4) Uani 0.642(9) 1 d D U P J 1
H90A H 0.066546 0.893618 0.476982 0.138 Uiso 0.642(9) 1 calc R U P J 1
H90B H 0.114348 0.933852 0.512788 0.138 Uiso 0.642(9) 1 calc R U P J 1
H90C H 0.034760 0.908746 0.522542 0.138 Uiso 0.642(9) 1 calc R U P J 1
C89 C 0.1456(5) 0.8661(6) 0.5789(3) 0.077(3) Uani 0.642(9) 1 d D U P J 1
H89A H 0.101550 0.877474 0.593051 0.116 Uiso 0.642(9) 1 calc R U P J 1
H89B H 0.180478 0.898574 0.579159 0.116 Uiso 0.642(9) 1 calc R U P J 1
H89C H 0.171026 0.833833 0.595207 0.116 Uiso 0.642(9) 1 calc R U P J 1
C14 C 0.9188(6) 0.9112(9) 0.4170(4) 0.061(4) Uani 0.507(19) 1 d D U P D 1
H14A H 0.972329 0.914496 0.413511 0.091 Uiso 0.507(19) 1 calc R U P D 1
H14B H 0.907188 0.871446 0.424143 0.091 Uiso 0.507(19) 1 calc R U P D 1
H14C H 0.907244 0.936521 0.441038 0.091 Uiso 0.507(19) 1 calc R U P D 1
C10 C 0.8564(5) 0.6448(4) 0.4713(4) 0.057(2) Uani 0.622(9) 1 d D U P H 1
H10P H 0.906144 0.630460 0.483580 0.086 Uiso 0.622(9) 1 calc R U P H 1
H10Q H 0.859059 0.660851 0.441723 0.086 Uiso 0.622(9) 1 calc R U P H 1
H10R H 0.819969 0.613177 0.469131 0.086 Uiso 0.622(9) 1 calc R U P H 1
C8 C 0.7013(6) 0.4877(3) 0.3352(5) 0.076(3) Uani 0.614(9) 1 d D U P I 1
H8C H 0.741054 0.460499 0.329992 0.115 Uiso 0.614(9) 1 calc R U P I 1
H8D H 0.653138 0.474847 0.319400 0.115 Uiso 0.614(9) 1 calc R U P I 1
H8E H 0.697490 0.489829 0.367046 0.115 Uiso 0.614(9) 1 calc R U P I 1
C86 C -0.0184(5) 0.7354(5) 0.3910(4) 0.069(3) Uani 0.612(12) 1 d D U P G 1
H86A H 0.003508 0.722304 0.420390 0.103 Uiso 0.612(12) 1 calc R U P G 1
H86B H -0.073533 0.735347 0.389244 0.103 Uiso 0.612(12) 1 calc R U P G 1
H86C H -0.000886 0.774446 0.385874 0.103 Uiso 0.612(12) 1 calc R U P G 1
C84 C -0.0411(5) 0.7168(7) 0.3135(3) 0.074(3) Uani 0.612(12) 1 d D U P G 1
H84A H -0.024044 0.755601 0.307084 0.111 Uiso 0.612(12) 1 calc R U P G 1
H84B H -0.093939 0.718233 0.318898 0.111 Uiso 0.612(12) 1 calc R U P G 1
H84C H -0.036333 0.691780 0.288051 0.111 Uiso 0.612(12) 1 calc R U P G 1
C12 C 0.8234(5) 0.6646(6) 0.5468(3) 0.069(3) Uani 0.622(9) 1 d D U P H 1
H12A H 0.785715 0.633872 0.542789 0.103 Uiso 0.622(9) 1 calc R U P H 1
H12B H 0.807442 0.693618 0.567080 0.103 Uiso 0.622(9) 1 calc R U P H 1
H12C H 0.872072 0.648557 0.559329 0.103 Uiso 0.622(9) 1 calc R U P H 1
C88 C 0.0684(6) 0.7974(5) 0.5302(5) 0.095(4) Uani 0.642(9) 1 d D U P J 1
H88A H 0.095561 0.765038 0.545342 0.142 Uiso 0.642(9) 1 calc R U P J 1
H88B H 0.050575 0.786665 0.499516 0.142 Uiso 0.642(9) 1 calc R U P J 1
H88C H 0.025245 0.807475 0.545609 0.142 Uiso 0.642(9) 1 calc R U P J 1
C7 C 0.7302(8) 0.5410(7) 0.2694(3) 0.091(4) Uani 0.614(9) 1 d D U P I 1
H7A H 0.752603 0.575925 0.258669 0.136 Uiso 0.614(9) 1 calc R U P I 1
H7B H 0.680815 0.534360 0.252261 0.136 Uiso 0.614(9) 1 calc R U P I 1
H7C H 0.763216 0.508206 0.265828 0.136 Uiso 0.614(9) 1 calc R U P I 1
C59 C 0.3826(9) 0.9470(7) 0.1267(3) 0.113(5) Uani 0.630(10) 1 d D U P A 1
H59A H 0.377679 0.909214 0.112413 0.170 Uiso 0.630(10) 1 calc R U P A 1
H59B H 0.404397 0.974172 0.107241 0.170 Uiso 0.630(10) 1 calc R U P A 1
H59C H 0.332782 0.960591 0.132248 0.170 Uiso 0.630(10) 1 calc R U P A 1
C102 C 0.5108(6) 0.9644(6) 0.1724(4) 0.090(4) Uani 0.630(10) 1 d D U P A 1
H10S H 0.524975 0.980972 0.201864 0.135 Uiso 0.630(10) 1 calc R U P A 1
H10T H 0.514247 0.993967 0.149751 0.135 Uiso 0.630(10) 1 calc R U P A 1
H10U H 0.545040 0.932729 0.167723 0.135 Uiso 0.630(10) 1 calc R U P A 1
C11A C 0.8885(8) 0.7212(8) 0.4758(6) 0.067(4) Uani 0.378(9) 1 d D U P H 2
H11E H 0.938599 0.704965 0.484868 0.100 Uiso 0.378(9) 1 calc R U P H 2
H11F H 0.889443 0.762566 0.481716 0.100 Uiso 0.378(9) 1 calc R U P H 2
H11G H 0.874136 0.714505 0.444039 0.100 Uiso 0.378(9) 1 calc R U P H 2
C12A C 0.8455(9) 0.7114(8) 0.5510(3) 0.060(4) Uani 0.378(9) 1 d D U P H 2
H12D H 0.807210 0.694623 0.567510 0.090 Uiso 0.378(9) 1 calc R U P H 2
H12E H 0.843042 0.753372 0.552600 0.090 Uiso 0.378(9) 1 calc R U P H 2
H12F H 0.895592 0.698388 0.563918 0.090 Uiso 0.378(9) 1 calc R U P H 2
C10A C 0.8386(8) 0.6276(4) 0.5021(6) 0.056(4) Uani 0.378(9) 1 d D U P H 2
H10V H 0.833826 0.613633 0.471454 0.084 Uiso 0.378(9) 1 calc R U P H 2
H10W H 0.798937 0.610474 0.517387 0.084 Uiso 0.378(9) 1 calc R U P H 2
H10X H 0.888062 0.616718 0.517443 0.084 Uiso 0.378(9) 1 calc R U P H 2
C5A C 0.7738(9) 0.5807(8) 0.2897(7) 0.080(4) Uani 0.386(9) 1 d D U P I 2
H5AA H 0.795669 0.614009 0.306286 0.120 Uiso 0.386(9) 1 calc R U P I 2
H5AB H 0.744746 0.593686 0.261973 0.120 Uiso 0.386(9) 1 calc R U P I 2
H5AC H 0.814183 0.555017 0.282913 0.120 Uiso 0.386(9) 1 calc R U P I 2
C7A C 0.6951(9) 0.4984(7) 0.2884(7) 0.073(4) Uani 0.386(9) 1 d D U P I 2
H7AA H 0.669038 0.512889 0.260302 0.109 Uiso 0.386(9) 1 calc R U P I 2
H7AB H 0.660497 0.474333 0.302972 0.109 Uiso 0.386(9) 1 calc R U P I 2
H7AC H 0.738790 0.475542 0.282600 0.109 Uiso 0.386(9) 1 calc R U P I 2
C8A C 0.7684(10) 0.5291(10) 0.3609(4) 0.077(4) Uani 0.386(9) 1 d D U P I 2
H8AA H 0.816476 0.513498 0.353922 0.115 Uiso 0.386(9) 1 calc R U P I 2
H8AB H 0.741279 0.499532 0.375428 0.115 Uiso 0.386(9) 1 calc R U P I 2
H8AC H 0.778038 0.562182 0.380711 0.115 Uiso 0.386(9) 1 calc R U P I 2
C1A C 0.7697(16) 0.8273(8) 0.1654(9) 0.085(5) Uani 0.283(14) 1 d D U P B 2
H1AA H 0.794579 0.858047 0.183795 0.127 Uiso 0.283(14) 1 calc R U P B 2
H1AB H 0.721516 0.841325 0.150342 0.127 Uiso 0.283(14) 1 calc R U P B 2
H1AC H 0.802022 0.815366 0.143308 0.127 Uiso 0.283(14) 1 calc R U P B 2
C4A C 0.7520(14) 0.7214(8) 0.1675(8) 0.068(5) Uani 0.283(14) 1 d D U P B 2
H4AA H 0.800601 0.714749 0.156656 0.101 Uiso 0.283(14) 1 calc R U P B 2
H4AB H 0.712435 0.724814 0.142211 0.101 Uiso 0.283(14) 1 calc R U P B 2
H4AC H 0.740429 0.689132 0.186193 0.101 Uiso 0.283(14) 1 calc R U P B 2
C3A C 0.8239(10) 0.7718(14) 0.2305(6) 0.084(5) Uani 0.283(14) 1 d D U P B 2
H3AA H 0.870561 0.773779 0.216762 0.126 Uiso 0.283(14) 1 calc R U P B 2
H3AB H 0.821866 0.735040 0.246093 0.126 Uiso 0.283(14) 1 calc R U P B 2
H3AC H 0.822808 0.803354 0.251746 0.126 Uiso 0.283(14) 1 calc R U P B 2
C90A C 0.1194(12) 0.9041(6) 0.5545(7) 0.094(5) Uani 0.358(9) 1 d D U P J 2
H90D H 0.104537 0.934819 0.533167 0.141 Uiso 0.358(9) 1 calc R U P J 2
H90E H 0.169924 0.912035 0.569758 0.141 Uiso 0.358(9) 1 calc R U P J 2
H90F H 0.083436 0.902172 0.576282 0.141 Uiso 0.358(9) 1 calc R U P J 2
C89A C 0.1047(11) 0.7970(7) 0.5606(6) 0.083(5) Uani 0.358(9) 1 d D U P J 2
H89D H 0.056597 0.802989 0.572209 0.125 Uiso 0.358(9) 1 calc R U P J 2
H89E H 0.145364 0.794323 0.585259 0.125 Uiso 0.358(9) 1 calc R U P J 2
H89F H 0.102345 0.761277 0.543363 0.125 Uiso 0.358(9) 1 calc R U P J 2
C88A C 0.0519(7) 0.8454(10) 0.4935(5) 0.085(5) Uani 0.358(9) 1 d D U P J 2
H88D H 0.056065 0.811316 0.475135 0.127 Uiso 0.358(9) 1 calc R U P J 2
H88E H 0.051685 0.879939 0.475070 0.127 Uiso 0.358(9) 1 calc R U P J 2
H88F H 0.005056 0.843593 0.507079 0.127 Uiso 0.358(9) 1 calc R U P J 2
C86A C -0.0345(10) 0.7479(6) 0.3605(8) 0.083(5) Uani 0.388(12) 1 d D U P G 2
H86D H -0.017473 0.763570 0.389996 0.124 Uiso 0.388(12) 1 calc R U P G 2
H86E H -0.088691 0.740069 0.357942 0.124 Uiso 0.388(12) 1 calc R U P G 2
H86F H -0.024412 0.775732 0.337820 0.124 Uiso 0.388(12) 1 calc R U P G 2
C85A C -0.005(2) 0.6430(8) 0.3846(7) 0.062(5) Uani 0.388(12) 1 d D U P G 2
H85D H 0.028622 0.611466 0.378791 0.093 Uiso 0.388(12) 1 calc R U P G 2
H85E H -0.057468 0.630093 0.378991 0.093 Uiso 0.388(12) 1 calc R U P G 2
H85F H 0.006227 0.655180 0.415609 0.093 Uiso 0.388(12) 1 calc R U P G 2
C84A C -0.0249(8) 0.6675(10) 0.3079(4) 0.071(4) Uani 0.388(12) 1 d D U P G 2
H84D H -0.011823 0.692775 0.284188 0.107 Uiso 0.388(12) 1 calc R U P G 2
H84E H -0.079809 0.664058 0.305892 0.107 Uiso 0.388(12) 1 calc R U P G 2
H84F H -0.002791 0.629468 0.304621 0.107 Uiso 0.388(12) 1 calc R U P G 2
C15A C 0.9076(9) 0.8738(5) 0.3610(7) 0.072(4) Uani 0.493(19) 1 d D U P D 2
H15D H 0.887224 0.863886 0.330480 0.108 Uiso 0.493(19) 1 calc R U P D 2
H15E H 0.896754 0.842797 0.380985 0.108 Uiso 0.493(19) 1 calc R U P D 2
H15F H 0.962280 0.879174 0.362736 0.108 Uiso 0.493(19) 1 calc R U P D 2
C14A C 0.9077(7) 0.9488(9) 0.4215(3) 0.060(4) Uani 0.493(19) 1 d D U P D 2
H14D H 0.961673 0.955747 0.421273 0.089 Uiso 0.493(19) 1 calc R U P D 2
H14E H 0.900616 0.918931 0.443355 0.089 Uiso 0.493(19) 1 calc R U P D 2
H14F H 0.883217 0.984312 0.429483 0.089 Uiso 0.493(19) 1 calc R U P D 2
C16A C 0.887(2) 0.9795(7) 0.3455(7) 0.050(3) Uani 0.493(19) 1 d D U P D 2
H16D H 0.861864 1.013711 0.355730 0.076 Uiso 0.493(19) 1 calc R U P D 2
H16E H 0.866382 0.971490 0.314605 0.076 Uiso 0.493(19) 1 calc R U P D 2
H16F H 0.940947 0.986264 0.347456 0.076 Uiso 0.493(19) 1 calc R U P D 2
C93A C 0.1074(14) 1.0395(12) 0.4395(10) 0.062(5) Uani 0.204(8) 1 d D U P F 2
H93D H 0.138647 1.024729 0.465834 0.092 Uiso 0.204(8) 1 calc R U P F 2
H93E H 0.083022 1.007338 0.422501 0.092 Uiso 0.204(8) 1 calc R U P F 2
H93F H 0.068809 1.065223 0.448581 0.092 Uiso 0.204(8) 1 calc R U P F 2
C92A C 0.1033(14) 1.0830(15) 0.3679(6) 0.047(6) Uani 0.204(8) 1 d D U P F 2
H92D H 0.056350 1.099694 0.375600 0.071 Uiso 0.204(8) 1 calc R U P F 2
H92E H 0.092462 1.046401 0.352563 0.071 Uiso 0.204(8) 1 calc R U P F 2
H92F H 0.126419 1.109464 0.348450 0.071 Uiso 0.204(8) 1 calc R U P F 2
C94A C 0.1896(14) 1.1224(9) 0.4386(9) 0.058(5) Uani 0.204(8) 1 d D U P F 2
H94D H 0.217181 1.148131 0.420829 0.087 Uiso 0.204(8) 1 calc R U P F 2
H94E H 0.223876 1.107693 0.463711 0.087 Uiso 0.204(8) 1 calc R U P F 2
H94F H 0.148385 1.143607 0.449648 0.087 Uiso 0.204(8) 1 calc R U P F 2
C98A C -0.0118(7) 0.8791(6) 0.2197(6) 0.039(4) Uani 0.267(7) 1 d D U P E 2
H98D H -0.018590 0.862448 0.248551 0.059 Uiso 0.267(7) 1 calc R U P E 2
H98E H 0.005835 0.849300 0.200669 0.059 Uiso 0.267(7) 1 calc R U P E 2
H98F H -0.059924 0.894529 0.205693 0.059 Uiso 0.267(7) 1 calc R U P E 2
C97A C 0.0494(11) 0.9600(9) 0.1828(5) 0.051(4) Uani 0.267(7) 1 d D U P E 2
H97D H 0.085968 0.991398 0.187977 0.077 Uiso 0.267(7) 1 calc R U P E 2
H97E H -0.000463 0.975847 0.172451 0.077 Uiso 0.267(7) 1 calc R U P E 2
H97F H 0.064857 0.933926 0.160337 0.077 Uiso 0.267(7) 1 calc R U P E 2
C96A C 0.0220(10) 0.9719(8) 0.2591(5) 0.046(4) Uani 0.267(7) 1 d D U P E 2
H96D H 0.059069 1.003138 0.262569 0.070 Uiso 0.267(7) 1 calc R U P E 2
H96E H 0.019365 0.953670 0.287901 0.070 Uiso 0.267(7) 1 calc R U P E 2
H96F H -0.027524 0.987474 0.247686 0.070 Uiso 0.267(7) 1 calc R U P E 2
C58A C 0.3936(14) 0.9343(10) 0.2004(7) 0.059(2) Uani 0.370(10) 1 d D U P A 2
H58A H 0.412367 0.915636 0.175071 0.088 Uiso 0.370(10) 1 calc R U P A 2
H58B H 0.397419 0.976052 0.197480 0.088 Uiso 0.370(10) 1 calc R U P A 2
H58C H 0.340852 0.923567 0.201320 0.088 Uiso 0.370(10) 1 calc R U P A 2
O6A O 0.4366(18) 0.9167(8) 0.2395(8) 0.0296(17) Uani 0.370(10) 1 d D U P A 2
C18 C 0.6227(12) 1.0924(8) 0.3909(6) 0.068(5) Uani 0.66(6) 1 d D U P C 2
H18A H 0.670787 1.102531 0.380672 0.102 Uiso 0.66(6) 1 calc R U P C 2
H18B H 0.631082 1.062739 0.413884 0.102 Uiso 0.66(6) 1 calc R U P C 2
H18C H 0.600893 1.126546 0.403264 0.102 Uiso 0.66(6) 1 calc R U P C 2
N2A N 0.5710(10) 1.0708(5) 0.3538(4) 0.039(3) Uani 0.66(6) 1 d D U P C 2
C1B C 0.5540(12) 1.1054(7) 0.3142(5) 0.064(4) Uani 0.66(6) 1 d D U P C 2
H1BA H 0.530996 1.141649 0.321862 0.095 Uiso 0.66(6) 1 calc R U P C 2
H1BB H 0.518888 1.084577 0.292519 0.095 Uiso 0.66(6) 1 calc R U P C 2
H1BC H 0.600609 1.113393 0.301443 0.095 Uiso 0.66(6) 1 calc R U P C 2

loop_
_atom_site_aniso_label
_atom_site_aniso_U_11
_atom_site_aniso_U_22
_atom_site_aniso_U_33
_atom_site_aniso_U_23
_atom_site_aniso_U_13
_atom_site_aniso_U_12
Tb01 0.01182(9) 0.01538(9) 0.01498(9) -0.00123(7) 0.00076(7) 0.00010(7)
Tb02 0.01334(9) 0.01908(10) 0.01553(9) -0.00142(7) 0.00168(7) 0.00009(7)
Tb03 0.01475(10) 0.01603(10) 0.01660(10) -0.00060(7) 0.00005(7) -0.00136(7)
Tb04 0.01440(10) 0.01825(10) 0.01646(10) -0.00192(7) 0.00067(7) 0.00102(7)
S8 0.0157(4) 0.0223(4) 0.0157(4) -0.0034(3) 0.0006(3) 0.0017(3)
S1 0.0203(4) 0.0172(4) 0.0221(4) 0.0013(3) -0.0028(3) 0.0005(3)
S4 0.0141(4) 0.0195(4) 0.0190(4) -0.0016(3) 0.0004(3) -0.0011(3)
S7 0.0174(4) 0.0197(4) 0.0177(4) -0.0001(3) 0.0003(3) 0.0006(3)
S6 0.0187(4) 0.0223(4) 0.0182(4) -0.0039(3) -0.0019(3) -0.0007(3)
S2 0.0213(4) 0.0243(4) 0.0202(4) -0.0052(3) 0.0018(3) 0.0034(3)
S3 0.0191(4) 0.0256(4) 0.0201(4) 0.0015(3) 0.0052(3) -0.0006(3)
S5 0.0206(4) 0.0249(4) 0.0221(4) 0.0016(3) 0.0034(3) -0.0050(3)
Cl1 0.0306(5) 0.0480(6) 0.0274(4) 0.0028(4) 0.0013(4) 0.0062(4)
O16 0.0116(11) 0.0232(12) 0.0187(11) 0.0009(9) 0.0009(9) -0.0047(9)
O20 0.0137(11) 0.0205(12) 0.0215(12) 0.0002(9) -0.0041(9) 0.0009(9)
O1 0.0188(12) 0.0201(12) 0.0189(11) -0.0006(9) -0.0004(9) -0.0008(10)
O21 0.0112(11) 0.0244(12) 0.0186(11) 0.0019(9) 0.0030(9) -0.0027(9)
O17 0.0144(11) 0.0210(12) 0.0217(12) -0.0029(9) 0.0051(9) -0.0021(9)
O10 0.0269(13) 0.0209(12) 0.0193(12) -0.0003(10) 0.0012(10) -0.0052(10)
O13 0.0164(11) 0.0216(12) 0.0220(12) -0.0027(10) 0.0062(9) 0.0021(9)
O14 0.0173(11) 0.0204(12) 0.0199(11) -0.0009(9) 0.0015(9) 0.0069(9)
O15 0.0146(11) 0.0245(13) 0.0219(12) -0.0012(10) -0.0029(9) 0.0004(10)
O18 0.0155(11) 0.0209(12) 0.0165(11) -0.0010(9) 0.0025(9) 0.0057(9)
O8 0.0199(12) 0.0172(12) 0.0262(12) -0.0029(10) -0.0001(10) -0.0001(10)
O5 0.0331(15) 0.0235(13) 0.0198(12) -0.0036(10) -0.0017(11) -0.0051(11)
O9 0.0317(15) 0.0348(15) 0.0191(12) 0.0038(11) 0.0014(11) 0.0003(12)
O12 0.0302(14) 0.0220(13) 0.0341(15) -0.0007(11) 0.0010(12) -0.0038(11)
O2 0.0352(15) 0.0181(12) 0.0275(13) -0.0010(10) -0.0061(11) 0.0022(11)
O7 0.0253(14) 0.0248(13) 0.0337(14) -0.0059(11) 0.0027(11) -0.0013(11)
O6 0.0330(16) 0.029(5) 0.0268(18) -0.003(3) 0.0020(14) 0.006(4)
N6 0.0347(19) 0.0253(17) 0.0327(18) 0.0042(14) -0.0121(15) -0.0028(14)
N4 0.0352(19) 0.0203(16) 0.0315(17) 0.0077(13) -0.0080(14) -0.0060(14)
C1 0.044(4) 0.102(7) 0.118(7) -0.038(6) 0.049(5) -0.006(5)
C2 0.041(3) 0.059(3) 0.075(3) -0.010(3) 0.040(2) 0.000(2)
C3 0.059(6) 0.071(5) 0.110(7) 0.002(5) 0.058(5) 0.020(4)
C4 0.074(6) 0.124(8) 0.076(6) 0.008(6) 0.050(5) 0.017(6)
C138 0.0140(15) 0.0173(16) 0.0243(17) -0.0031(13) 0.0016(13) -0.0036(13)
O11 0.094(3) 0.0262(16) 0.0357(17) 0.0096(13) -0.0193(18) -0.0175(17)
C27 0.0118(15) 0.0190(16) 0.0222(16) -0.0045(13) 0.0020(12) -0.0021(12)
C21 0.0158(16) 0.0216(17) 0.0172(15) -0.0014(13) 0.0007(12) 0.0011(13)
C62 0.0158(15) 0.0208(16) 0.0179(15) 0.0005(13) 0.0014(12) 0.0014(13)
C40 0.0216(17) 0.0162(16) 0.0266(18) -0.0044(14) -0.0032(14) 0.0027(13)
C41 0.0184(16) 0.0187(16) 0.0244(17) -0.0048(13) 0.0003(13) 0.0007(13)
C28 0.0157(16) 0.0221(17) 0.0228(17) 0.0008(13) 0.0034(13) -0.0030(13)
C72 0.0173(17) 0.0265(18) 0.0242(17) -0.0017(14) 0.0035(14) -0.0042(14)
C36 0.0175(16) 0.0230(17) 0.0238(17) -0.0043(14) 0.0013(13) 0.0019(14)
C99 0.0153(15) 0.0271(18) 0.0148(15) -0.0008(13) 0.0014(12) -0.0029(14)
C22 0.0181(16) 0.0194(17) 0.0211(16) -0.0012(13) 0.0001(13) 0.0030(13)
C57 0.0180(16) 0.0204(16) 0.0187(16) 0.0006(13) 0.0015(13) -0.0006(13)
C111 0.0148(15) 0.0167(15) 0.0209(16) -0.0027(13) 0.0019(12) 0.0008(13)
C53 0.0266(18) 0.0218(17) 0.0182(16) -0.0004(13) -0.0017(14) -0.0007(14)
C33 0.0192(16) 0.0307(19) 0.0124(15) -0.0002(13) 0.0033(12) 0.0011(14)
C66 0.0187(17) 0.0284(19) 0.0164(16) 0.0004(13) 0.0040(13) 0.0010(14)
C63 0.0198(17) 0.0291(19) 0.0222(17) -0.0038(15) 0.0050(14) 0.0038(15)
C79 0.0156(16) 0.0213(17) 0.0168(15) -0.0032(13) 0.0003(12) 0.0017(13)
C78 0.0163(16) 0.0247(17) 0.0112(14) -0.0019(12) 0.0000(12) 0.0002(13)
N5 0.044(2) 0.0229(17) 0.0359(19) 0.0073(14) -0.0088(16) -0.0018(15)
C20 0.0137(15) 0.0223(17) 0.0179(15) -0.0005(13) 0.0001(12) 0.0007(13)
C54 0.0208(17) 0.0202(17) 0.0193(16) -0.0009(13) -0.0010(13) -0.0010(14)
C68 0.0186(17) 0.0295(19) 0.0220(17) -0.0005(14) 0.0076(14) -0.0013(15)
C19 0.0150(16) 0.0304(19) 0.0232(17) 0.0000(15) 0.0011(13) -0.0016(14)
C34 0.0215(18) 0.032(2) 0.0189(16) -0.0015(14) 0.0082(14) 0.0010(15)
C76 0.0207(18) 0.0238(18) 0.0244(18) -0.0013(14) -0.0002(14) -0.0003(14)
C26 0.0167(16) 0.0274(18) 0.0209(17) 0.0009(14) 0.0051(13) -0.0011(14)
C81 0.0206(17) 0.0279(19) 0.0197(16) -0.0039(14) 0.0001(13) -0.0053(15)
C32 0.0212(18) 0.029(2) 0.0235(18) -0.0035(14) 0.0072(14) 0.0001(15)
C65 0.0184(17) 0.0278(19) 0.0242(18) -0.0015(15) -0.0008(14) 0.0039(14)
C29 0.0156(17) 0.036(2) 0.0295(19) 0.0041(16) 0.0017(14) -0.0005(15)
C60 0.0194(16) 0.0189(16) 0.0186(16) -0.0048(13) 0.0003(13) 0.0020(13)
N3 0.038(2) 0.044(2) 0.0248(17) 0.0011(15) 0.0067(14) -0.0107(17)
C25 0.0180(17) 0.037(2) 0.0296(19) 0.0027(16) 0.0100(15) -0.0015(16)
C73 0.0216(19) 0.046(3) 0.036(2) 0.0050(19) 0.0053(16) -0.0093(18)
C55 0.044(2) 0.0217(18) 0.0230(18) -0.0033(15) -0.0049(17) 0.0003(17)
C71 0.0246(19) 0.039(2) 0.0244(18) -0.0067(16) 0.0084(15) 0.0039(17)
C17 0.0169(17) 0.032(2) 0.0234(17) 0.0018(15) -0.0019(14) 0.0035(15)
C64 0.0180(17) 0.0285(19) 0.0255(18) -0.0041(15) 0.0025(14) 0.0074(15)
C80 0.0169(17) 0.032(2) 0.0211(17) -0.0029(15) -0.0004(13) -0.0006(15)
C82 0.0218(18) 0.0279(19) 0.0199(17) -0.0007(14) -0.0008(14) 0.0027(15)
C24 0.0118(17) 0.045(2) 0.038(2) 0.0083(18) 0.0048(15) -0.0014(16)
C77 0.0169(16) 0.0227(17) 0.0174(15) -0.0013(13) 0.0006(12) 0.0028(13)
C37 0.0264(19) 0.029(2) 0.031(2) -0.0086(16) 0.0055(16) 0.0045(16)
C39 0.027(2) 0.0213(18) 0.036(2) -0.0067(16) -0.0066(16) 0.0078(15)
C45 0.046(3) 0.0236(19) 0.0264(19) 0.0026(16) -0.0056(17) -0.0071(18)
C106 0.034(2) 0.0159(17) 0.031(2) -0.0020(15) 0.0000(16) -0.0046(15)
C38 0.025(2) 0.030(2) 0.038(2) -0.0100(17) -0.0039(16) 0.0098(16)
C50 0.034(2) 0.0222(19) 0.0275(19) 0.0076(15) -0.0052(16) -0.0027(16)
C105 0.0239(19) 0.045(2) 0.0261(19) 0.0027(17) 0.0018(15) -0.0049(17)
C69 0.027(2) 0.040(2) 0.035(2) -0.0010(18) 0.0106(17) -0.0100(18)
C23 0.0234(18) 0.0201(17) 0.0257(18) 0.0039(14) 0.0004(14) 0.0045(14)
C43 0.038(2) 0.0223(19) 0.030(2) 0.0023(16) -0.0034(17) -0.0053(17)
C35 0.026(2) 0.037(2) 0.033(2) -0.0035(17) 0.0121(16) -0.0021(17)
C110 0.033(2) 0.030(2) 0.034(2) -0.0006(17) 0.0087(17) 0.0021(17)
C46 0.035(2) 0.0198(18) 0.033(2) 0.0033(15) -0.0021(17) -0.0064(16)
C51 0.034(2) 0.0218(18) 0.0250(18) 0.0032(15) -0.0056(16) -0.0018(16)
C70 0.025(2) 0.046(3) 0.038(2) -0.0059(19) 0.0152(17) -0.0018(18)
C47 0.045(3) 0.029(2) 0.030(2) 0.0092(17) -0.0083(18) -0.0047(19)
N2 0.037(8) 0.022(7) 0.048(8) -0.005(6) 0.003(6) -0.002(6)
C44 0.050(3) 0.026(2) 0.034(2) 0.0001(17) -0.0032(19) -0.0124(19)
C75 0.0170(18) 0.043(2) 0.031(2) 0.0039(17) -0.0030(15) -0.0022(16)
C31 0.030(2) 0.033(2) 0.032(2) -0.0068(17) 0.0159(17) 0.0058(17)
C49 0.037(2) 0.0231(19) 0.0270(19) 0.0058(15) -0.0070(16) -0.0071(16)
C95 0.0169(17) 0.042(2) 0.036(2) -0.0021(18) -0.0024(15) 0.0036(16)
C74 0.0171(19) 0.057(3) 0.042(2) 0.007(2) 0.0000(17) -0.0112(19)
C107 0.053(3) 0.031(2) 0.026(2) -0.0062(17) -0.0043(19) -0.005(2)
C30 0.028(2) 0.041(2) 0.041(2) -0.0024(19) 0.0194(18) 0.0034(18)
C52 0.064(3) 0.034(2) 0.028(2) 0.0034(18) -0.019(2) -0.001(2)
C91 0.028(2) 0.050(3) 0.034(2) -0.0030(19) 0.0050(17) 0.0208(19)
C56 0.071(4) 0.034(2) 0.026(2) -0.0043(18) -0.013(2) -0.003(2)
C6 0.032(2) 0.047(3) 0.057(3) -0.016(2) 0.000(2) 0.020(2)
C9 0.0207(19) 0.038(2) 0.047(2) 0.0015(19) -0.0040(17) 0.0063(17)
C48 0.058(3) 0.036(2) 0.027(2) 0.0036(18) -0.006(2) -0.007(2)
C13 0.0179(19) 0.078(3) 0.050(3) 0.018(2) 0.0078(18) -0.010(2)
C16 0.030(3) 0.068(5) 0.055(7) -0.006(5) 0.011(6) -0.021(4)
C87 0.038(2) 0.069(3) 0.067(3) -0.012(3) 0.038(2) -0.003(2)
C103 0.065(4) 0.074(4) 0.031(2) -0.009(2) 0.019(2) -0.022(3)
C104 0.100(5) 0.053(3) 0.042(3) 0.013(2) 0.014(3) -0.020(3)
C83 0.019(2) 0.105(5) 0.067(3) 0.024(3) 0.002(2) -0.016(3)
C96 0.026(3) 0.045(4) 0.084(5) 0.002(4) -0.012(3) 0.009(3)
C94 0.058(4) 0.035(3) 0.071(4) 0.003(3) 0.026(3) 0.023(3)
C98 0.028(3) 0.068(5) 0.058(4) 0.001(3) 0.008(3) 0.010(3)
C93 0.044(3) 0.066(4) 0.044(3) -0.002(3) 0.008(3) 0.034(3)
C92 0.023(3) 0.076(5) 0.068(5) -0.017(4) 0.000(3) 0.018(3)
C58 0.072(5) 0.062(5) 0.041(3) 0.007(3) 0.005(3) -0.006(4)
C100 0.081(17) 0.085(18) 0.097(17) -0.018(13) -0.012(13) -0.052(14)
C97 0.030(3) 0.059(4) 0.035(3) 0.000(3) -0.015(2) 0.013(3)
C85 0.039(5) 0.077(7) 0.103(10) -0.002(7) 0.007(8) -0.032(6)
C101 0.103(19) 0.072(17) 0.092(17) 0.018(13) 0.010(14) -0.028(14)
C11 0.016(3) 0.050(4) 0.077(6) 0.000(4) -0.012(4) -0.002(3)
N1 0.089(5) 0.098(5) 0.039(3) 0.015(3) 0.005(3) -0.037(4)
C15 0.021(5) 0.088(8) 0.096(9) 0.022(7) 0.017(6) 0.014(5)
C5 0.017(3) 0.077(6) 0.104(7) -0.032(5) 0.001(4) 0.014(4)
C90 0.047(5) 0.124(8) 0.113(7) 0.017(7) 0.043(5) 0.030(5)
C89 0.063(5) 0.115(7) 0.063(5) -0.014(5) 0.049(4) 0.009(5)
C14 0.017(4) 0.098(8) 0.069(6) 0.023(6) 0.007(4) -0.008(5)
C10 0.023(4) 0.054(5) 0.091(6) -0.012(5) -0.008(4) 0.017(3)
C8 0.055(5) 0.041(5) 0.134(8) -0.017(5) 0.011(6) 0.025(4)
C86 0.022(4) 0.095(7) 0.092(7) 0.013(6) 0.015(4) 0.010(4)
C84 0.017(4) 0.126(8) 0.078(6) 0.023(6) -0.005(4) -0.007(5)
C12 0.043(5) 0.095(7) 0.061(5) 0.028(5) -0.020(4) 0.013(5)
C88 0.054(6) 0.103(7) 0.141(8) -0.049(6) 0.065(6) -0.029(5)
C7 0.076(7) 0.113(8) 0.084(7) -0.029(6) 0.011(5) 0.059(6)
C59 0.133(10) 0.149(10) 0.049(6) 0.020(7) -0.024(6) -0.053(9)
C102 0.089(8) 0.121(9) 0.059(6) 0.021(6) 0.003(5) -0.040(7)
C11A 0.031(6) 0.079(8) 0.089(8) 0.011(7) 0.004(7) 0.010(6)
C12A 0.046(6) 0.066(7) 0.057(7) -0.009(6) -0.032(6) 0.024(6)
C10A 0.031(6) 0.056(7) 0.073(8) -0.004(6) -0.022(6) 0.015(5)
C5A 0.049(7) 0.093(9) 0.104(9) 0.005(8) 0.031(7) 0.036(7)
C7A 0.052(7) 0.060(7) 0.104(9) -0.047(7) 0.001(7) 0.031(6)
C8A 0.053(7) 0.087(8) 0.090(8) -0.012(7) 0.007(7) 0.042(7)
C1A 0.069(9) 0.095(10) 0.104(10) -0.001(9) 0.067(8) 0.002(8)
C4A 0.052(9) 0.088(9) 0.073(9) -0.014(8) 0.049(8) 0.003(8)
C3A 0.051(8) 0.097(10) 0.111(10) -0.010(9) 0.039(8) 0.000(9)
C90A 0.068(8) 0.115(10) 0.108(9) -0.028(8) 0.052(8) 0.008(8)
C89A 0.066(8) 0.114(9) 0.083(9) 0.004(8) 0.061(7) 0.003(8)
C88A 0.039(7) 0.116(10) 0.107(9) -0.012(8) 0.042(7) 0.018(7)
C86A 0.043(7) 0.107(9) 0.097(9) 0.021(8) 0.007(7) 0.000(7)
C85A 0.035(7) 0.073(9) 0.079(10) -0.013(8) 0.011(9) -0.024(7)
C84A 0.023(6) 0.117(10) 0.073(8) 0.014(8) 0.001(6) -0.039(7)
C15A 0.030(6) 0.079(7) 0.111(9) 0.037(7) 0.020(7) 0.025(5)
C14A 0.021(5) 0.101(9) 0.056(6) 0.018(6) -0.002(4) -0.021(6)
C16A 0.030(3) 0.068(5) 0.055(7) -0.006(5) 0.011(6) -0.021(4)
C93A 0.050(9) 0.074(9) 0.062(9) 0.000(9) 0.010(8) 0.030(8)
C92A 0.023(9) 0.064(11) 0.055(10) -0.013(9) 0.008(8) 0.017(9)
C94A 0.054(9) 0.058(9) 0.060(9) -0.010(8) 0.003(8) 0.031(8)
C98A 0.018(6) 0.050(7) 0.046(7) 0.000(6) -0.012(5) 0.014(6)
C97A 0.036(7) 0.062(8) 0.052(8) 0.024(7) -0.008(6) 0.009(7)
C96A 0.025(6) 0.052(8) 0.059(8) 0.000(7) -0.009(6) 0.020(6)
C58A 0.072(5) 0.062(5) 0.041(3) 0.007(3) 0.005(3) -0.006(4)
O6A 0.0330(16) 0.029(5) 0.0268(18) -0.003(3) 0.0020(14) 0.006(4)
C18 0.071(9) 0.055(7) 0.072(8) -0.008(6) -0.009(7) -0.023(6)
N2A 0.044(5) 0.031(4) 0.043(4) -0.002(3) 0.004(4) -0.009(4)
C1B 0.083(9) 0.042(6) 0.063(7) 0.013(5) -0.003(6) -0.017(6)

loop_
_atom_type_symbol
_atom_type_description
_atom_type_scat_dispersion_real
_atom_type_scat_dispersion_imag
_atom_type_scat_source
C C 0.0181 0.0091 'International Tables Vol C Tables 4.2.6.8 and 6.1.1.4'
H H 0.0000 0.0000 'International Tables Vol C Tables 4.2.6.8 and 6.1.1.4'
Cl Cl 0.3639 0.7018 'International Tables Vol C Tables 4.2.6.8 and 6.1.1.4'
N N 0.0311 0.0180 'International Tables Vol C Tables 4.2.6.8 and 6.1.1.4'
O O 0.0492 0.0322 'International Tables Vol C Tables 4.2.6.8 and 6.1.1.4'
S S 0.3331 0.5567 'International Tables Vol C Tables 4.2.6.8 and 6.1.1.4'
Tb Tb -9.1472 9.1891 'International Tables Vol C Tables 4.2.6.8 and 6.1.1.4'

loop_
_geom_angle_atom_site_label_1
_geom_angle_atom_site_label_2
_geom_angle_atom_site_label_3
_geom_angle
_geom_angle_site_symmetry_1
_geom_angle_site_symmetry_3
_geom_angle_publ_flag
O20 Tb01 O17 75.46(8) . . ?
O20 Tb01 O21 87.77(8) . . ?
O17 Tb01 O21 136.88(8) . . ?
O20 Tb01 O18 136.72(8) . . ?
O17 Tb01 O18 90.13(8) . . ?
O21 Tb01 O18 75.29(8) . . ?
O20 Tb01 O1 79.91(8) . 3_666 ?
O17 Tb01 O1 81.18(8) . 3_666 ?
O21 Tb01 O1 135.17(8) . 3_666 ?
O18 Tb01 O1 138.74(8) . 3_666 ?
O20 Tb01 O8 136.11(8) . . ?
O17 Tb01 O8 139.21(8) . . ?
O21 Tb01 O8 78.58(8) . . ?
O18 Tb01 O8 79.67(8) . . ?
O1 Tb01 O8 81.14(8) 3_666 . ?
O20 Tb01 O10 68.25(8) . . ?
O17 Tb01 O10 69.26(8) . . ?
O21 Tb01 O10 67.64(8) . . ?
O18 Tb01 O10 68.48(8) . . ?
O1 Tb01 O10 140.70(8) 3_666 . ?
O8 Tb01 O10 138.03(8) . . ?
O20 Tb01 S4 68.41(6) . . ?
O17 Tb01 S4 135.06(6) . . ?
O21 Tb01 S4 68.16(6) . . ?
O18 Tb01 S4 134.65(6) . . ?
O1 Tb01 S4 67.21(6) 3_666 . ?
O8 Tb01 S4 67.78(6) . . ?
O10 Tb01 S4 117.71(6) . . ?
O20 Tb01 S8 136.24(6) . . ?
O17 Tb01 S8 68.22(6) . . ?
O21 Tb01 S8 135.72(6) . . ?
O18 Tb01 S8 68.03(6) . . ?
O1 Tb01 S8 71.32(6) 3_666 . ?
O8 Tb01 S8 71.35(6) . . ?
O10 Tb01 S8 117.47(6) . . ?
S4 Tb01 S8 124.82(2) . . ?
O20 Tb01 Tb03 40.90(6) . . ?
O17 Tb01 Tb03 41.11(6) . . ?
O21 Tb01 Tb03 102.89(6) . . ?
O18 Tb01 Tb03 104.14(6) . . ?
O1 Tb01 Tb03 95.41(6) 3_666 . ?
O8 Tb01 Tb03 176.13(6) . . ?
O10 Tb01 Tb03 45.33(5) . . ?
S4 Tb01 Tb03 109.310(17) . . ?
S8 Tb01 Tb03 109.302(17) . . ?
O20 Tb01 Tb02 103.05(6) . . ?
O17 Tb01 Tb02 104.39(6) . . ?
O21 Tb01 Tb02 40.82(6) . . ?
O18 Tb01 Tb02 40.83(5) . . ?
O1 Tb01 Tb02 174.15(6) 3_666 . ?
O8 Tb01 Tb02 93.34(6) . . ?
O10 Tb01 Tb02 44.72(5) . . ?
S4 Tb01 Tb02 108.976(17) . . ?
S8 Tb01 Tb02 108.843(17) . . ?
Tb03 Tb01 Tb02 90.045(6) . . ?
O15 Tb02 O6A 78.3(7) . . ?
O15 Tb02 O13 76.92(8) . . ?
O6A Tb02 O13 75.7(5) . . ?
O15 Tb02 O21 135.21(8) . . ?
O6A Tb02 O21 137.5(8) . . ?
O13 Tb02 O21 86.74(8) . . ?
O15 Tb02 O18 87.97(8) . . ?
O6A Tb02 O18 141.5(7) . . ?
O13 Tb02 O18 135.99(8) . . ?
O21 Tb02 O18 75.39(8) . . ?
O15 Tb02 O6 82.8(4) . . ?
O13 Tb02 O6 82.7(3) . . ?
O21 Tb02 O6 136.5(4) . . ?
O18 Tb02 O6 136.6(4) . . ?
O15 Tb02 O7 139.27(9) . . ?
O6A Tb02 O7 87.8(5) . . ?
O13 Tb02 O7 136.31(9) . . ?
O21 Tb02 O7 78.77(9) . . ?
O18 Tb02 O7 79.59(9) . . ?
O6 Tb02 O7 80.3(3) . . ?
O15 Tb02 O10 67.77(8) . . ?
O6A Tb02 O10 134.3(5) . . ?
O13 Tb02 O10 67.72(8) . . ?
O21 Tb02 O10 67.44(8) . . ?
O18 Tb02 O10 68.29(8) . . ?
O6 Tb02 O10 141.8(3) . . ?
O7 Tb02 O10 137.82(8) . . ?
O15 Tb02 S7 68.41(6) . . ?
O6A Tb02 S7 73.1(7) . . ?
O13 Tb02 S7 137.01(6) . . ?
O21 Tb02 S7 135.99(6) . . ?
O18 Tb02 S7 68.43(6) . . ?
O6 Tb02 S7 68.8(4) . . ?
O7 Tb02 S7 70.94(7) . . ?
O10 Tb02 S7 117.93(6) . . ?
O15 Tb02 S3 136.96(6) . . ?
O6A Tb02 S3 69.4(8) . . ?
O13 Tb02 S3 68.27(6) . . ?
O21 Tb02 S3 68.20(6) . . ?
O18 Tb02 S3 134.83(6) . . ?
O6 Tb02 S3 68.7(4) . . ?
O7 Tb02 S3 68.07(7) . . ?
O10 Tb02 S3 117.68(6) . . ?
S7 Tb02 S3 124.39(2) . . ?
O15 Tb02 Tb04 41.24(6) . . ?
O6A Tb02 Tb04 89.0(5) . . ?
O13 Tb02 Tb04 40.92(6) . . ?
O21 Tb02 Tb04 102.63(6) . . ?
O18 Tb02 Tb04 104.02(6) . . ?
O6 Tb02 Tb04 96.5(2) . . ?
O7 Tb02 Tb04 176.33(7) . . ?
O10 Tb02 Tb04 45.37(5) . . ?
S7 Tb02 Tb04 109.633(17) . . ?
S3 Tb02 Tb04 109.178(18) . . ?
O15 Tb02 Tb01 102.12(6) . . ?
O6A Tb02 Tb01 177.5(6) . . ?
O13 Tb02 Tb01 102.01(6) . . ?
O21 Tb02 Tb01 40.87(5) . . ?
O18 Tb02 Tb01 40.89(5) . . ?
O6 Tb02 Tb01 173.8(3) . . ?
O7 Tb02 Tb01 93.43(7) . . ?
O10 Tb02 Tb01 44.41(5) . . ?
S7 Tb02 Tb01 109.311(17) . . ?
S3 Tb02 Tb01 109.070(18) . . ?
Tb04 Tb02 Tb01 89.778(6) . . ?
O12 Tb03 O16 80.42(9) . . ?
O12 Tb03 O14 80.16(9) . . ?
O16 Tb03 O14 77.52(8) . . ?
O12 Tb03 O20 139.11(9) . . ?
O16 Tb03 O20 134.05(8) . . ?
O14 Tb03 O20 86.63(8) . . ?
O12 Tb03 O17 138.02(9) . . ?
O16 Tb03 O17 87.23(8) . . ?
O14 Tb03 O17 135.89(8) . . ?
O20 Tb03 O17 74.79(8) . . ?
O12 Tb03 O9 84.13(10) . . ?
O16 Tb03 O9 138.03(9) . . ?
O14 Tb03 O9 137.45(9) . . ?
O20 Tb03 O9 79.95(9) . . ?
O17 Tb03 O9 78.75(9) . . ?
O12 Tb03 O10 137.60(9) . . ?
O16 Tb03 O10 66.62(8) . . ?
O14 Tb03 O10 67.62(8) . . ?
O20 Tb03 O10 67.45(8) . . ?
O17 Tb03 O10 68.32(8) . . ?
O9 Tb03 O10 138.26(9) . . ?
O12 Tb03 S1 70.62(7) . . ?
O16 Tb03 S1 138.32(6) . . ?
O14 Tb03 S1 68.67(6) . . ?
O20 Tb03 S1 68.53(6) . . ?
O17 Tb03 S1 134.19(6) . . ?
O9 Tb03 S1 68.83(7) . . ?
O10 Tb03 S1 118.22(6) . . ?
O12 Tb03 S5 69.76(8) . . ?
O16 Tb03 S5 68.86(6) . . ?
O14 Tb03 S5 137.68(6) . . ?
O20 Tb03 S5 135.41(6) . . ?
O17 Tb03 S5 68.36(6) . . ?
O9 Tb03 S5 69.20(7) . . ?
O10 Tb03 S5 117.79(6) . . ?
S1 Tb03 S5 123.97(3) . . ?
O12 Tb03 Tb04 92.35(7) . . ?
O16 Tb03 Tb04 40.98(6) . . ?
O14 Tb03 Tb04 41.19(6) . . ?
O20 Tb03 Tb04 102.71(6) . . ?
O17 Tb03 Tb04 104.11(6) . . ?
O9 Tb03 Tb04 176.48(7) . . ?
O10 Tb03 Tb04 45.26(5) . . ?
S1 Tb03 Tb04 109.836(18) . . ?
S5 Tb03 Tb04 109.778(18) . . ?
O12 Tb03 Tb01 177.80(7) . . ?
O16 Tb03 Tb01 100.88(6) . . ?
O14 Tb03 Tb01 101.82(6) . . ?
O20 Tb03 Tb01 40.61(6) . . ?
O17 Tb03 Tb01 40.64(6) . . ?
O9 Tb03 Tb01 93.74(7) . . ?
O10 Tb03 Tb01 44.52(5) . . ?
S1 Tb03 Tb01 109.134(18) . . ?
S5 Tb03 Tb01 108.988(19) . . ?
Tb04 Tb03 Tb01 89.780(6) . . ?
O13 Tb04 O16 134.07(8) . . ?
O13 Tb04 O15 76.39(8) . . ?
O16 Tb04 O15 85.48(8) . . ?
O13 Tb04 O14 86.29(8) . . ?
O16 Tb04 O14 77.10(8) . . ?
O15 Tb04 O14 134.61(8) . . ?
O13 Tb04 O5 140.87(9) . . ?
O16 Tb04 O5 76.53(9) . . ?
O15 Tb04 O5 138.61(9) . . ?
O14 Tb04 O5 77.25(9) . . ?
O13 Tb04 O10 67.49(8) . . ?
O16 Tb04 O10 66.58(8) . . ?
O15 Tb04 O10 67.06(8) . . ?
O14 Tb04 O10 67.55(8) . . ?
O5 Tb04 O10 133.24(8) . . ?
O13 Tb04 Cl1 80.82(6) . . ?
O16 Tb04 Cl1 137.97(6) . . ?
O15 Tb04 Cl1 81.39(6) . . ?
O14 Tb04 Cl1 137.16(6) . . ?
O5 Tb04 Cl1 87.54(6) . . ?
O10 Tb04 Cl1 139.21(6) . . ?
O13 Tb04 S6 136.69(6) . . ?
O16 Tb04 S6 67.85(6) . . ?
O15 Tb04 S6 68.20(6) . . ?
O14 Tb04 S6 136.61(6) . . ?
O5 Tb04 S6 70.52(7) . . ?
O10 Tb04 S6 116.96(6) . . ?
Cl1 Tb04 S6 70.19(3) . . ?
O13 Tb04 S2 68.53(6) . . ?
O16 Tb04 S2 137.01(6) . . ?
O15 Tb04 S2 137.08(6) . . ?
O14 Tb04 S2 67.70(6) . . ?
O5 Tb04 S2 72.39(7) . . ?
O10 Tb04 S2 117.67(6) . . ?
Cl1 Tb04 S2 69.54(3) . . ?
S6 Tb04 S2 125.37(2) . . ?
O13 Tb04 Tb02 40.98(6) . . ?
O16 Tb04 Tb02 101.25(6) . . ?
O15 Tb04 Tb02 40.59(6) . . ?
O14 Tb04 Tb02 102.30(6) . . ?
O5 Tb04 Tb02 177.78(6) . . ?
O10 Tb04 Tb02 45.01(5) . . ?
Cl1 Tb04 Tb02 94.20(2) . . ?
S6 Tb04 Tb02 108.781(18) . . ?
S2 Tb04 Tb02 109.508(19) . . ?
O13 Tb04 Tb03 102.57(6) . . ?
O16 Tb04 Tb03 40.77(6) . . ?
O15 Tb04 Tb03 102.37(6) . . ?
O14 Tb04 Tb03 40.94(6) . . ?
O5 Tb04 Tb03 87.87(6) . . ?
O10 Tb04 Tb03 45.39(5) . . ?
Cl1 Tb04 Tb03 175.39(3) . . ?
S6 Tb04 Tb03 108.563(18) . . ?
S2 Tb04 Tb03 108.611(18) . . ?
Tb02 Tb04 Tb03 90.396(6) . . ?
C66 S8 C62 101.00(16) . . ?
C66 S8 Tb01 99.04(12) . . ?
C62 S8 Tb01 99.58(11) . . ?
C22 S1 C40 101.79(17) . . ?
C22 S1 Tb03 99.53(12) . . ?
C40 S1 Tb03 99.30(12) . . ?
C28 S4 C20 103.33(16) . . ?
C28 S4 Tb01 99.34(12) . . ?
C20 S4 Tb01 98.82(11) . . ?
C79 S7 C60 101.48(16) . . ?
C79 S7 Tb02 98.70(11) . . ?
C60 S7 Tb02 99.51(12) . . ?
C76 S6 C77 103.33(17) . . ?
C76 S6 Tb04 100.36(12) . . ?
C77 S6 Tb04 100.07(12) . . ?
C32 S2 C36 101.31(18) . . ?
C32 S2 Tb04 98.75(12) . . ?
C36 S2 Tb04 99.90(12) . . ?
C34 S3 C26 101.95(18) . . ?
C34 S3 Tb02 99.32(12) . . ?
C26 S3 Tb02 99.29(12) . . ?
C68 S5 C72 101.74(18) . . ?
C68 S5 Tb03 99.84(12) . . ?
C72 S5 Tb03 98.81(12) . . ?
C138 O16 Tb03 129.7(2) . . ?
C138 O16 Tb04 130.8(2) . . ?
Tb03 O16 Tb04 98.26(8) . . ?
C21 O20 Tb01 131.0(2) . . ?
C21 O20 Tb03 130.2(2) . . ?
Tb01 O20 Tb03 98.48(8) . . ?
C57 O1 Tb01 131.6(2) . 3_666 ?
C27 O21 Tb02 130.7(2) . . ?
C27 O21 Tb01 130.7(2) . . ?
Tb02 O21 Tb01 98.31(8) . . ?
C99 O17 Tb01 131.2(2) . . ?
C99 O17 Tb03 130.6(2) . . ?
Tb01 O17 Tb03 98.25(8) . . ?
Tb01 O10 Tb02 90.87(8) . . ?
Tb01 O10 Tb04 179.43(12) . . ?
Tb02 O10 Tb04 89.63(7) . . ?
Tb01 O10 Tb03 90.15(8) . . ?
Tb02 O10 Tb03 178.97(11) . . ?
Tb04 O10 Tb03 89.35(8) . . ?
C33 O13 Tb04 130.4(2) . . ?
C33 O13 Tb02 131.1(2) . . ?
Tb04 O13 Tb02 98.10(8) . . ?
C41 O14 Tb03 130.3(2) . . ?
C41 O14 Tb04 131.1(2) . . ?
Tb03 O14 Tb04 97.88(8) . . ?
C78 O15 Tb02 130.8(2) . . ?
C78 O15 Tb04 130.2(2) . . ?
Tb02 O15 Tb04 98.17(9) . . ?
C111 O18 Tb02 130.8(2) . . ?
C111 O18 Tb01 130.9(2) . . ?
Tb02 O18 Tb01 98.28(8) . . ?
Tb01 O8 H8A 120.0 . . ?
Tb01 O8 H8B 120.0 . . ?
H8A O8 H8B 120.0 . . ?
C107 O5 Tb04 131.5(2) . . ?
C107 O5 H5 108.7(13) . . ?
Tb04 O5 H5 119.7(13) . . ?
C105 O9 Tb03 133.0(3) . . ?
C106 O12 Tb03 163.2(3) . . ?
C110 O7 Tb02 130.5(3) . . ?
C58 O6 Tb02 145.5(12) . . ?
C50 N6 N5 109.8(3) . . ?
C50 N6 H6 125.1 . . ?
N5 N6 H6 125.1 . . ?
C50 N4 C49 102.5(3) . . ?
C2 C1 H1A 109.5 . . ?
C2 C1 H1B 109.5 . . ?
H1A C1 H1B 109.5 . . ?
C2 C1 H1C 109.5 . . ?
H1A C1 H1C 109.5 . . ?
H1B C1 H1C 109.5 . . ?
C1 C2 C3 109.7(7) . . ?
C1A C2 C4A 110.1(10) . . ?
C1A C2 C3A 107.4(11) . . ?
C4A C2 C3A 107.4(11) . . ?
C1 C2 C30 112.1(5) . . ?
C3 C2 C30 112.0(5) . . ?
C1A C2 C30 112.5(9) . . ?
C4A C2 C30 113.4(9) . . ?
C3A C2 C30 105.6(10) . . ?
C1 C2 C4 107.5(7) . . ?
C3 C2 C4 109.2(7) . . ?
C30 C2 C4 106.1(5) . . ?
C2 C3 H3A 109.5 . . ?
C2 C3 H3B 109.5 . . ?
H3A C3 H3B 109.5 . . ?
C2 C3 H3C 109.5 . . ?
H3A C3 H3C 109.5 . . ?
H3B C3 H3C 109.5 . . ?
C2 C4 H4A 109.5 . . ?
C2 C4 H4B 109.5 . . ?
H4A C4 H4B 109.5 . . ?
C2 C4 H4C 109.5 . . ?
H4A C4 H4C 109.5 . . ?
H4B C4 H4C 109.5 . . ?
O16 C138 C76 121.9(3) . . ?
O16 C138 C72 122.9(3) . . ?
C76 C138 C72 115.1(3) . . ?
O21 C27 C26 122.4(3) . . ?
O21 C27 C28 122.1(3) . . ?
C26 C27 C28 115.5(3) . . ?
O20 C21 C22 122.1(3) . . ?
O20 C21 C20 122.1(3) . . ?
C22 C21 C20 115.8(3) . . ?
C63 C62 C111 121.8(3) . . ?
C63 C62 S8 119.2(3) . . ?
C111 C62 S8 119.0(3) . . ?
C39 C40 C41 121.6(4) . . ?
C39 C40 S1 119.4(3) . . ?
C41 C40 S1 119.0(3) . . ?
O14 C41 C36 122.5(3) . . ?
O14 C41 C40 122.2(3) . . ?
C36 C41 C40 115.2(3) . . ?
C29 C28 C27 121.7(3) . . ?
C29 C28 S4 118.9(3) . . ?
C27 C28 S4 119.4(3) . . ?
C73 C72 C138 122.0(3) . . ?
C73 C72 S5 119.2(3) . . ?
C138 C72 S5 118.9(3) . . ?
C37 C36 C41 122.1(3) . . ?
C37 C36 S2 119.5(3) . . ?
C41 C36 S2 118.3(3) . . ?
O17 C99 C66 122.2(3) . . ?
O17 C99 C68 122.1(3) . . ?
C66 C99 C68 115.6(3) . . ?
C23 C22 C21 121.4(3) . . ?
C23 C22 S1 119.3(3) . . ?
C21 C22 S1 119.3(3) . . ?
O2 C57 O1 125.5(3) . . ?
O2 C57 C54 117.4(3) . . ?
O1 C57 C54 117.1(3) . . ?
O18 C111 C62 122.5(3) . . ?
O18 C111 C60 121.8(3) . . ?
C62 C111 C60 115.6(3) . . ?
C54 C53 C51 120.0(3) . . ?
C54 C53 H53 120.0 . . ?
C51 C53 H53 120.0 . . ?
O13 C33 C32 122.7(3) . . ?
O13 C33 C34 122.1(3) . . ?
C32 C33 C34 115.3(3) . . ?
C71 C66 C99 121.9(3) . . ?
C71 C66 S8 118.9(3) . . ?
C99 C66 S8 119.2(3) . . ?
C64 C63 C62 122.4(3) . . ?
C64 C63 H63 118.8 . . ?
C62 C63 H63 118.8 . . ?
C82 C79 C78 121.9(3) . . ?
C82 C79 S7 119.2(3) . . ?
C78 C79 S7 118.9(3) . . ?
O15 C78 C79 122.3(3) . . ?
O15 C78 C77 122.5(3) . . ?
C79 C78 C77 115.2(3) . . ?
C49 N5 N6 102.6(3) . . ?
C19 C20 C21 121.8(3) . . ?
C19 C20 S4 118.9(3) . . ?
C21 C20 S4 119.3(3) . . ?
C53 C54 C55 119.9(3) . . ?
C53 C54 C57 120.6(3) . . ?
C55 C54 C57 119.4(3) . . ?
C69 C68 C99 121.3(4) . . ?
C69 C68 S5 119.7(3) . . ?
C99 C68 S5 119.0(3) . . ?
C17 C19 C20 122.1(3) . . ?
C17 C19 H19 118.9 . . ?
C20 C19 H19 118.9 . . ?
C35 C34 C33 121.8(4) . . ?
C35 C34 S3 119.3(3) . . ?
C33 C34 S3 118.9(3) . . ?
C75 C76 C138 122.3(4) . . ?
C75 C76 S6 119.4(3) . . ?
C138 C76 S6 118.3(3) . . ?
C25 C26 C27 121.7(3) . . ?
C25 C26 S3 119.3(3) . . ?
C27 C26 S3 119.0(3) . . ?
C77 C81 C80 122.4(3) . . ?
C77 C81 H81 118.8 . . ?
C80 C81 H81 118.8 . . ?
C31 C32 C33 121.6(4) . . ?
C31 C32 S2 119.0(3) . . ?
C33 C32 S2 119.3(3) . . ?
C60 C65 C64 122.4(3) . . ?
C60 C65 H65 118.8 . . ?
C64 C65 H65 118.8 . . ?
C24 C29 C28 122.4(4) . . ?
C24 C29 H29 118.8 . . ?
C28 C29 H29 118.8 . . ?
C65 C60 C111 121.6(3) . . ?
C65 C60 S7 118.9(3) . . ?
C111 C60 S7 119.4(3) . . ?
C105 N3 C104 120.8(4) . . ?
C105 N3 C103 121.1(4) . . ?
C104 N3 C103 117.9(4) . . ?
C26 C25 C24 122.6(4) . . ?
C26 C25 H25 118.7 . . ?
C24 C25 H25 118.7 . . ?
C72 C73 C74 122.6(4) . . ?
C72 C73 H73 118.7 . . ?
C74 C73 H73 118.7 . . ?
C56 C55 C54 119.9(4) . . ?
C56 C55 H55 120.1 . . ?
C54 C55 H55 120.1 . . ?
C70 C71 C66 121.7(4) . . ?
C70 C71 H71 119.2 . . ?
C66 C71 H71 119.2 . . ?
C19 C17 C23 116.2(3) . . ?
C19 C17 C9 122.1(3) . . ?
C23 C17 C9 121.6(4) . . ?
C63 C64 C65 116.1(3) . . ?
C63 C64 C91 123.2(3) . . ?
C65 C64 C91 120.7(3) . . ?
C82 C80 C81 116.0(3) . . ?
C82 C80 C95 122.8(4) . . ?
C81 C80 C95 121.2(3) . . ?
C80 C82 C79 122.3(4) . . ?
C80 C82 H82 118.8 . . ?
C79 C82 H82 118.8 . . ?
C29 C24 C25 116.0(3) . . ?
C29 C24 C13 122.7(4) . . ?
C25 C24 C13 121.2(4) . . ?
C81 C77 C78 122.0(3) . . ?
C81 C77 S6 119.7(3) . . ?
C78 C77 S6 118.3(3) . . ?
C36 C37 C38 122.0(4) . . ?
C36 C37 H37 119.0 . . ?
C38 C37 H37 119.0 . . ?
C40 C39 C38 122.8(4) . . ?
C40 C39 H39 118.6 . . ?
C38 C39 H39 118.6 . . ?
C46 C45 C43 120.7(4) . . ?
C46 C45 H45 119.6 . . ?
C43 C45 H45 119.6 . . ?
O11 C106 O12 123.4(4) . . ?
O11 C106 C43 119.6(3) . . ?
O12 C106 C43 117.0(3) . . ?
C39 C38 C37 116.3(4) . . ?
C39 C38 C6 122.1(4) . . ?
C37 C38 C6 121.7(4) . . ?
N4 C50 N6 110.4(3) . . ?
N4 C50 C51 125.0(4) . . ?
N6 C50 C51 124.6(4) . . ?
O9 C105 N3 123.7(4) . . ?
O9 C105 H105 118.1 . . ?
N3 C105 H105 118.1 . . ?
C68 C69 C70 122.6(4) . . ?
C68 C69 H69 118.7 . . ?
C70 C69 H69 118.7 . . ?
C22 C23 C17 122.6(3) . . ?
C22 C23 H23 118.7 . . ?
C17 C23 H23 118.7 . . ?
C45 C43 C44 119.3(4) . . ?
C45 C43 C106 120.2(4) . . ?
C44 C43 C106 120.4(4) . . ?
C34 C35 C30 122.3(4) . . ?
C34 C35 H35 118.9 . . ?
C30 C35 H35 118.9 . . ?
O7 C110 N2A 124.6(6) . . ?
O7 C110 N2 122.7(11) . . ?
O7 C110 H110 118.7 . . ?
N2 C110 H110 118.7 . . ?
O7 C110 H11A 117.7 . . ?
N2A C110 H11A 117.7 . . ?
C45 C46 C47 119.5(4) . . ?
C45 C46 C49 120.2(4) . . ?
C47 C46 C49 120.2(4) . . ?
C52 C51 C53 119.5(4) . . ?
C52 C51 C50 121.3(4) . . ?
C53 C51 C50 119.2(3) . . ?
C69 C70 C71 116.8(4) . . ?
C69 C70 C87 122.9(4) . . ?
C71 C70 C87 120.2(4) . . ?
C46 C47 C48 120.3(4) . . ?
C46 C47 H47 119.8 . . ?
C48 C47 H47 119.8 . . ?
C110 N2 C101 120(2) . . ?
C110 N2 C100 120(2) . . ?
C101 N2 C100 120(2) . . ?
C48 C44 C43 120.1(4) . . ?
C48 C44 H44 119.9 . . ?
C43 C44 H44 119.9 . . ?
C76 C75 C74 122.0(4) . . ?
C76 C75 H75 119.0 . . ?
C74 C75 H75 119.0 . . ?
C30 C31 C32 122.3(4) . . ?
C30 C31 H31 118.8 . . ?
C32 C31 H31 118.8 . . ?
N5 C49 N4 114.7(4) . . ?
N5 C49 C46 122.2(4) . . ?
N4 C49 C46 123.1(4) . . ?
C96 C95 C98 109.6(5) . . ?
C98A C95 C97A 110.9(11) . . ?
C96 C95 C80 113.0(4) . . ?
C98A C95 C80 114.0(6) . . ?
C98 C95 C80 107.4(4) . . ?
C97A C95 C80 108.1(8) . . ?
C96 C95 C97 109.0(5) . . ?
C98 C95 C97 108.2(5) . . ?
C80 C95 C97 109.6(4) . . ?
C98A C95 C96A 110.0(11) . . ?
C97A C95 C96A 105.1(12) . . ?
C80 C95 C96A 108.2(7) . . ?
C73 C74 C75 116.1(4) . . ?
C73 C74 C83 121.5(4) . . ?
C75 C74 C83 122.4(4) . . ?
O5 C107 H10A 109.5 . . ?
O5 C107 H10B 109.5 . . ?
H10A C107 H10B 109.5 . . ?
O5 C107 H10C 109.5 . . ?
H10A C107 H10C 109.5 . . ?
H10B C107 H10C 109.5 . . ?
C31 C30 C35 116.7(4) . . ?
C31 C30 C2 122.6(4) . . ?
C35 C30 C2 120.7(4) . . ?
C56 C52 C51 120.3(4) . . ?
C56 C52 H52 119.8 . . ?
C51 C52 H52 119.8 . . ?
C92 C91 C93 111.9(5) . . ?
C94A C91 C92A 121.2(17) . . ?
C92 C91 C64 110.6(4) . . ?
C94A C91 C64 109.8(10) . . ?
C93 C91 C64 112.3(4) . . ?
C92A C91 C64 112.7(11) . . ?
C94A C91 C93A 105.2(18) . . ?
C92A C91 C93A 102.0(17) . . ?
C64 C91 C93A 103.9(11) . . ?
C92 C91 C94 108.7(6) . . ?
C93 C91 C94 105.0(5) . . ?
C64 C91 C94 108.2(4) . . ?
C52 C56 C55 120.4(4) . . ?
C52 C56 H56 119.8 . . ?
C55 C56 H56 119.8 . . ?
C5 C6 C7 114.5(8) . . ?
C7A C6 C8A 112.6(12) . . ?
C7A C6 C38 111.1(6) . . ?
C5 C6 C38 109.1(5) . . ?
C7 C6 C38 112.6(5) . . ?
C8A C6 C38 114.1(7) . . ?
C5 C6 C8 107.1(8) . . ?
C7 C6 C8 106.6(8) . . ?
C38 C6 C8 106.4(5) . . ?
C7A C6 C5A 102.0(12) . . ?
C8A C6 C5A 107.5(12) . . ?
C38 C6 C5A 108.7(7) . . ?
C11 C9 C12 111.4(7) . . ?
C10A C9 C17 114.4(6) . . ?
C11 C9 C17 113.3(4) . . ?
C12 C9 C17 108.1(5) . . ?
C10A C9 C11A 111.7(11) . . ?
C17 C9 C11A 106.5(7) . . ?
C10A C9 C12A 106.5(10) . . ?
C17 C9 C12A 108.2(6) . . ?
C11A C9 C12A 109.3(11) . . ?
C11 C9 C10 107.3(6) . . ?
C12 C9 C10 107.6(7) . . ?
C17 C9 C10 109.0(4) . . ?
C44 C48 C47 120.0(4) . . ?
C44 C48 H48 120.0 . . ?
C47 C48 H48 120.0 . . ?
C14 C13 C16 118.4(14) . . ?
C15A C13 C16A 113.3(13) . . ?
C15A C13 C24 109.3(7) . . ?
C14 C13 C24 113.1(5) . . ?
C16 C13 C24 109.6(14) . . ?
C16A C13 C24 111.7(15) . . ?
C14 C13 C15 103.0(9) . . ?
C16 C13 C15 106.6(11) . . ?
C24 C13 C15 104.9(6) . . ?
C15A C13 C14A 111.1(9) . . ?
C16A C13 C14A 102.3(12) . . ?
C24 C13 C14A 108.9(5) . . ?
C13 C16 H16A 109.5 . . ?
C13 C16 H16B 109.5 . . ?
H16A C16 H16B 109.5 . . ?
C13 C16 H16C 109.5 . . ?
H16A C16 H16C 109.5 . . ?
H16B C16 H16C 109.5 . . ?
C88 C87 C90 112.3(7) . . ?
C88 C87 C70 113.1(5) . . ?
C90A C87 C70 115.7(8) . . ?
C90 C87 C70 109.2(5) . . ?
C90A C87 C89A 111.7(10) . . ?
C70 C87 C89A 109.3(7) . . ?
C88 C87 C89 109.3(7) . . ?
C90 C87 C89 104.7(7) . . ?
C70 C87 C89 107.8(5) . . ?
C90A C87 C88A 109.3(10) . . ?
C70 C87 C88A 107.1(7) . . ?
C89A C87 C88A 102.8(9) . . ?
N3 C103 H10D 109.5 . . ?
N3 C103 H10E 109.5 . . ?
H10D C103 H10E 109.5 . . ?
N3 C103 H10F 109.5 . . ?
H10D C103 H10F 109.5 . . ?
H10E C103 H10F 109.5 . . ?
N3 C104 H10G 109.5 . . ?
N3 C104 H10H 109.5 . . ?
H10G C104 H10H 109.5 . . ?
N3 C104 H10I 109.5 . . ?
H10G C104 H10I 109.5 . . ?
H10H C104 H10I 109.5 . . ?
C85 C83 C84 120.1(10) . . ?
C86A C83 C85A 117.8(16) . . ?
C86A C83 C74 111.9(9) . . ?
C85 C83 C74 110.5(10) . . ?
C84 C83 C74 113.2(5) . . ?
C85A C83 C74 109.8(15) . . ?
C86A C83 C84A 108.3(12) . . ?
C85A C83 C84A 100.6(13) . . ?
C74 C83 C84A 107.4(6) . . ?
C85 C83 C86 105.1(10) . . ?
C84 C83 C86 99.9(8) . . ?
C74 C83 C86 106.1(5) . . ?
C95 C96 H96A 109.5 . . ?
C95 C96 H96B 109.5 . . ?
H96A C96 H96B 109.5 . . ?
C95 C96 H96C 109.5 . . ?
H96A C96 H96C 109.5 . . ?
H96B C96 H96C 109.5 . . ?
C91 C94 H94A 109.5 . . ?
C91 C94 H94B 109.5 . . ?
H94A C94 H94B 109.5 . . ?
C91 C94 H94C 109.5 . . ?
H94A C94 H94C 109.5 . . ?
H94B C94 H94C 109.5 . . ?
C95 C98 H98A 109.5 . . ?
C95 C98 H98B 109.5 . . ?
H98A C98 H98B 109.5 . . ?
C95 C98 H98C 109.5 . . ?
H98A C98 H98C 109.5 . . ?
H98B C98 H98C 109.5 . . ?
C91 C93 H93A 109.5 . . ?
C91 C93 H93B 109.5 . . ?
H93A C93 H93B 109.5 . . ?
C91 C93 H93C 109.5 . . ?
H93A C93 H93C 109.5 . . ?
H93B C93 H93C 109.5 . . ?
C91 C92 H92A 109.5 . . ?
C91 C92 H92B 109.5 . . ?
H92A C92 H92B 109.5 . . ?
C91 C92 H92C 109.5 . . ?
H92A C92 H92C 109.5 . . ?
H92B C92 H92C 109.5 . . ?
O6 C58 N1 124.6(15) . . ?
O6 C58 H58 117.7 . . ?
N1 C58 H58 117.7 . . ?
N2 C100 H10J 109.5 . . ?
N2 C100 H10K 109.5 . . ?
H10J C100 H10K 109.5 . . ?
N2 C100 H10L 109.5 . . ?
H10J C100 H10L 109.5 . . ?
H10K C100 H10L 109.5 . . ?
C95 C97 H97A 109.5 . . ?
C95 C97 H97B 109.5 . . ?
H97A C97 H97B 109.5 . . ?
C95 C97 H97C 109.5 . . ?
H97A C97 H97C 109.5 . . ?
H97B C97 H97C 109.5 . . ?
C83 C85 H85A 109.5 . . ?
C83 C85 H85B 109.5 . . ?
H85A C85 H85B 109.5 . . ?
C83 C85 H85C 109.5 . . ?
H85A C85 H85C 109.5 . . ?
H85B C85 H85C 109.5 . . ?
N2 C101 H10M 109.5 . . ?
N2 C101 H10N 109.5 . . ?
H10M C101 H10N 109.5 . . ?
N2 C101 H10O 109.5 . . ?
H10M C101 H10O 109.5 . . ?
H10N C101 H10O 109.5 . . ?
C9 C11 H11B 109.5 . . ?
C9 C11 H11C 109.5 . . ?
H11B C11 H11C 109.5 . . ?
C9 C11 H11D 109.5 . . ?
H11B C11 H11D 109.5 . . ?
H11C C11 H11D 109.5 . . ?
C58 N1 C59 123.2(10) . . ?
C58 N1 C102 117.1(9) . . ?
C59 N1 C102 119.8(9) . . ?
C13 C15 H15A 109.5 . . ?
C13 C15 H15B 109.5 . . ?
H15A C15 H15B 109.5 . . ?
C13 C15 H15C 109.5 . . ?
H15A C15 H15C 109.5 . . ?
H15B C15 H15C 109.5 . . ?
C6 C5 H5A 109.5 . . ?
C6 C5 H5B 109.5 . . ?
H5A C5 H5B 109.5 . . ?
C6 C5 H5C 109.5 . . ?
H5A C5 H5C 109.5 . . ?
H5B C5 H5C 109.5 . . ?
C87 C90 H90A 109.5 . . ?
C87 C90 H90B 109.5 . . ?
H90A C90 H90B 109.5 . . ?
C87 C90 H90C 109.5 . . ?
H90A C90 H90C 109.5 . . ?
H90B C90 H90C 109.5 . . ?
C87 C89 H89A 109.5 . . ?
C87 C89 H89B 109.5 . . ?
H89A C89 H89B 109.5 . . ?
C87 C89 H89C 109.5 . . ?
H89A C89 H89C 109.5 . . ?
H89B C89 H89C 109.5 . . ?
C13 C14 H14A 109.5 . . ?
C13 C14 H14B 109.5 . . ?
H14A C14 H14B 109.5 . . ?
C13 C14 H14C 109.5 . . ?
H14A C14 H14C 109.5 . . ?
H14B C14 H14C 109.5 . . ?
C9 C10 H10P 109.5 . . ?
C9 C10 H10Q 109.5 . . ?
H10P C10 H10Q 109.5 . . ?
C9 C10 H10R 109.5 . . ?
H10P C10 H10R 109.5 . . ?
H10Q C10 H10R 109.5 . . ?
C6 C8 H8C 109.5 . . ?
C6 C8 H8D 109.5 . . ?
H8C C8 H8D 109.5 . . ?
C6 C8 H8E 109.5 . . ?
H8C C8 H8E 109.5 . . ?
H8D C8 H8E 109.5 . . ?
C83 C86 H86A 109.5 . . ?
C83 C86 H86B 109.5 . . ?
H86A C86 H86B 109.5 . . ?
C83 C86 H86C 109.5 . . ?
H86A C86 H86C 109.5 . . ?
H86B C86 H86C 109.5 . . ?
C83 C84 H84A 109.5 . . ?
C83 C84 H84B 109.5 . . ?
H84A C84 H84B 109.5 . . ?
C83 C84 H84C 109.5 . . ?
H84A C84 H84C 109.5 . . ?
H84B C84 H84C 109.5 . . ?
C9 C12 H12A 109.5 . . ?
C9 C12 H12B 109.5 . . ?
H12A C12 H12B 109.5 . . ?
C9 C12 H12C 109.5 . . ?
H12A C12 H12C 109.5 . . ?
H12B C12 H12C 109.5 . . ?
C87 C88 H88A 109.5 . . ?
C87 C88 H88B 109.5 . . ?
H88A C88 H88B 109.5 . . ?
C87 C88 H88C 109.5 . . ?
H88A C88 H88C 109.5 . . ?
H88B C88 H88C 109.5 . . ?
C6 C7 H7A 109.5 . . ?
C6 C7 H7B 109.5 . . ?
H7A C7 H7B 109.5 . . ?
C6 C7 H7C 109.5 . . ?
H7A C7 H7C 109.5 . . ?
H7B C7 H7C 109.5 . . ?
N1 C59 H59A 109.5 . . ?
N1 C59 H59B 109.5 . . ?
H59A C59 H59B 109.5 . . ?
N1 C59 H59C 109.5 . . ?
H59A C59 H59C 109.5 . . ?
H59B C59 H59C 109.5 . . ?
N1 C102 H10S 109.5 . . ?
N1 C102 H10T 109.5 . . ?
H10S C102 H10T 109.5 . . ?
N1 C102 H10U 109.5 . . ?
H10S C102 H10U 109.5 . . ?
H10T C102 H10U 109.5 . . ?
C9 C11A H11E 109.5 . . ?
C9 C11A H11F 109.5 . . ?
H11E C11A H11F 109.5 . . ?
C9 C11A H11G 109.5 . . ?
H11E C11A H11G 109.5 . . ?
H11F C11A H11G 109.5 . . ?
C9 C12A H12D 109.5 . . ?
C9 C12A H12E 109.5 . . ?
H12D C12A H12E 109.5 . . ?
C9 C12A H12F 109.5 . . ?
H12D C12A H12F 109.5 . . ?
H12E C12A H12F 109.5 . . ?
C9 C10A H10V 109.5 . . ?
C9 C10A H10W 109.5 . . ?
H10V C10A H10W 109.5 . . ?
C9 C10A H10X 109.5 . . ?
H10V C10A H10X 109.5 . . ?
H10W C10A H10X 109.5 . . ?
C6 C5A H5AA 109.5 . . ?
C6 C5A H5AB 109.5 . . ?
H5AA C5A H5AB 109.5 . . ?
C6 C5A H5AC 109.5 . . ?
H5AA C5A H5AC 109.5 . . ?
H5AB C5A H5AC 109.5 . . ?
C6 C7A H7AA 109.5 . . ?
C6 C7A H7AB 109.5 . . ?
H7AA C7A H7AB 109.5 . . ?
C6 C7A H7AC 109.5 . . ?
H7AA C7A H7AC 109.5 . . ?
H7AB C7A H7AC 109.5 . . ?
C6 C8A H8AA 109.5 . . ?
C6 C8A H8AB 109.5 . . ?
H8AA C8A H8AB 109.5 . . ?
C6 C8A H8AC 109.5 . . ?
H8AA C8A H8AC 109.5 . . ?
H8AB C8A H8AC 109.5 . . ?
C2 C1A H1AA 109.4 . . ?
C2 C1A H1AB 109.5 . . ?
H1AA C1A H1AB 109.5 . . ?
C2 C1A H1AC 109.5 . . ?
H1AA C1A H1AC 109.5 . . ?
H1AB C1A H1AC 109.5 . . ?
C2 C4A H4AA 109.5 . . ?
C2 C4A H4AB 109.5 . . ?
H4AA C4A H4AB 109.5 . . ?
C2 C4A H4AC 109.5 . . ?
H4AA C4A H4AC 109.5 . . ?
H4AB C4A H4AC 109.5 . . ?
C2 C3A H3AA 109.5 . . ?
C2 C3A H3AB 109.5 . . ?
H3AA C3A H3AB 109.5 . . ?
C2 C3A H3AC 109.5 . . ?
H3AA C3A H3AC 109.5 . . ?
H3AB C3A H3AC 109.5 . . ?
C87 C90A H90D 109.5 . . ?
C87 C90A H90E 109.5 . . ?
H90D C90A H90E 109.5 . . ?
C87 C90A H90F 109.5 . . ?
H90D C90A H90F 109.5 . . ?
H90E C90A H90F 109.5 . . ?
C87 C89A H89D 109.5 . . ?
C87 C89A H89E 109.5 . . ?
H89D C89A H89E 109.5 . . ?
C87 C89A H89F 109.5 . . ?
H89D C89A H89F 109.5 . . ?
H89E C89A H89F 109.5 . . ?
C87 C88A H88D 109.5 . . ?
C87 C88A H88E 109.5 . . ?
H88D C88A H88E 109.5 . . ?
C87 C88A H88F 109.5 . . ?
H88D C88A H88F 109.5 . . ?
H88E C88A H88F 109.5 . . ?
C83 C86A H86D 109.5 . . ?
C83 C86A H86E 109.5 . . ?
H86D C86A H86E 109.5 . . ?
C83 C86A H86F 109.5 . . ?
H86D C86A H86F 109.5 . . ?
H86E C86A H86F 109.5 . . ?
C83 C85A H85D 109.5 . . ?
C83 C85A H85E 109.5 . . ?
H85D C85A H85E 109.5 . . ?
C83 C85A H85F 109.5 . . ?
H85D C85A H85F 109.5 . . ?
H85E C85A H85F 109.5 . . ?
C83 C84A H84D 109.5 . . ?
C83 C84A H84E 109.5 . . ?
H84D C84A H84E 109.5 . . ?
C83 C84A H84F 109.5 . . ?
H84D C84A H84F 109.5 . . ?
H84E C84A H84F 109.5 . . ?
C13 C15A H15D 109.5 . . ?
C13 C15A H15E 109.5 . . ?
H15D C15A H15E 109.5 . . ?
C13 C15A H15F 109.5 . . ?
H15D C15A H15F 109.5 . . ?
H15E C15A H15F 109.5 . . ?
C13 C14A H14D 109.5 . . ?
C13 C14A H14E 109.5 . . ?
H14D C14A H14E 109.5 . . ?
C13 C14A H14F 109.5 . . ?
H14D C14A H14F 109.5 . . ?
H14E C14A H14F 109.5 . . ?
C13 C16A H16D 109.5 . . ?
C13 C16A H16E 109.5 . . ?
H16D C16A H16E 109.5 . . ?
C13 C16A H16F 109.5 . . ?
H16D C16A H16F 109.5 . . ?
H16E C16A H16F 109.5 . . ?
C91 C93A H93D 109.5 . . ?
C91 C93A H93E 109.5 . . ?
H93D C93A H93E 109.5 . . ?
C91 C93A H93F 109.5 . . ?
H93D C93A H93F 109.5 . . ?
H93E C93A H93F 109.5 . . ?
C91 C92A H92D 109.5 . . ?
C91 C92A H92E 109.5 . . ?
H92D C92A H92E 109.5 . . ?
C91 C92A H92F 109.5 . . ?
H92D C92A H92F 109.5 . . ?
H92E C92A H92F 109.5 . . ?
C91 C94A H94D 109.5 . . ?
C91 C94A H94E 109.5 . . ?
H94D C94A H94E 109.5 . . ?
C91 C94A H94F 109.5 . . ?
H94D C94A H94F 109.5 . . ?
H94E C94A H94F 109.5 . . ?
C95 C98A H98D 109.5 . . ?
C95 C98A H98E 109.5 . . ?
H98D C98A H98E 109.5 . . ?
C95 C98A H98F 109.5 . . ?
H98D C98A H98F 109.5 . . ?
H98E C98A H98F 109.5 . . ?
C95 C97A H97D 109.5 . . ?
C95 C97A H97E 109.5 . . ?
H97D C97A H97E 109.5 . . ?
C95 C97A H97F 109.5 . . ?
H97D C97A H97F 109.5 . . ?
H97E C97A H97F 109.5 . . ?
C95 C96A H96D 109.5 . . ?
C95 C96A H96E 109.5 . . ?
H96D C96A H96E 109.5 . . ?
C95 C96A H96F 109.5 . . ?
H96D C96A H96F 109.5 . . ?
H96E C96A H96F 109.5 . . ?
O6A C58A H58A 109.5 . . ?
O6A C58A H58B 109.5 . . ?
H58A C58A H58B 109.5 . . ?
O6A C58A H58C 109.5 . . ?
H58A C58A H58C 109.5 . . ?
H58B C58A H58C 109.5 . . ?
C58A O6A Tb02 152(2) . . ?
N2A C18 H18A 109.5 . . ?
N2A C18 H18B 109.5 . . ?
H18A C18 H18B 109.5 . . ?
N2A C18 H18C 109.5 . . ?
H18A C18 H18C 109.5 . . ?
H18B C18 H18C 109.5 . . ?
C110 N2A C1B 120.7(9) . . ?
C110 N2A C18 119.4(10) . . ?
C1B N2A C18 119.9(10) . . ?
N2A C1B H1BA 109.5 . . ?
N2A C1B H1BB 109.5 . . ?
H1BA C1B H1BB 109.5 . . ?
N2A C1B H1BC 109.5 . . ?
H1BA C1B H1BC 109.5 . . ?
H1BB C1B H1BC 109.5 . . ?

loop_
_geom_bond_atom_site_label_1
_geom_bond_atom_site_label_2
_geom_bond_distance
_geom_bond_site_symmetry_2
_geom_bond_publ_flag
Tb01 O20 2.360(2) . ?
Tb01 O17 2.360(2) . ?
Tb01 O21 2.376(2) . ?
Tb01 O18 2.377(2) . ?
Tb01 O1 2.387(2) 3_666 ?
Tb01 O8 2.419(2) . ?
Tb01 O10 2.514(2) . ?
Tb01 S4 2.9495(8) . ?
Tb01 S8 2.9524(8) . ?
Tb01 Tb03 3.5857(3) . ?
Tb01 Tb02 3.5924(3) . ?
Tb02 O15 2.350(2) . ?
Tb02 O6A 2.37(2) . ?
Tb02 O13 2.368(2) . ?
Tb02 O21 2.373(2) . ?
Tb02 O18 2.373(2) . ?
Tb02 O6 2.380(13) . ?
Tb02 O7 2.422(3) . ?
Tb02 O10 2.528(2) . ?
Tb02 S7 2.9361(8) . ?
Tb02 S3 2.9472(9) . ?
Tb02 Tb04 3.5748(3) . ?
Tb03 O12 2.267(3) . ?
Tb03 O16 2.363(2) . ?
Tb03 O14 2.369(2) . ?
Tb03 O20 2.374(2) . ?
Tb03 O17 2.382(2) . ?
Tb03 O9 2.396(3) . ?
Tb03 O10 2.550(2) . ?
Tb03 S1 2.9212(9) . ?
Tb03 S5 2.9329(9) . ?
Tb03 Tb04 3.5814(3) . ?
Tb04 O13 2.365(2) . ?
Tb04 O16 2.373(2) . ?
Tb04 O15 2.381(3) . ?
Tb04 O14 2.381(2) . ?
Tb04 O5 2.397(3) . ?
Tb04 O10 2.544(2) . ?
Tb04 Cl1 2.7537(10) . ?
Tb04 S6 2.9157(9) . ?
Tb04 S2 2.9460(9) . ?
S8 C66 1.783(4) . ?
S8 C62 1.784(3) . ?
S1 C22 1.779(4) . ?
S1 C40 1.785(4) . ?
S4 C28 1.776(4) . ?
S4 C20 1.789(4) . ?
S7 C79 1.782(3) . ?
S7 C60 1.783(3) . ?
S6 C76 1.780(4) . ?
S6 C77 1.782(4) . ?
S2 C32 1.781(4) . ?
S2 C36 1.783(4) . ?
S3 C34 1.780(4) . ?
S3 C26 1.784(4) . ?
S5 C68 1.783(4) . ?
S5 C72 1.791(4) . ?
O16 C138 1.325(4) . ?
O20 C21 1.329(4) . ?
O1 C57 1.269(4) . ?
O21 C27 1.330(4) . ?
O17 C99 1.330(4) . ?
O13 C33 1.318(4) . ?
O14 C41 1.317(4) . ?
O15 C78 1.318(4) . ?
O18 C111 1.332(4) . ?
O8 H8A 0.9500 . ?
O8 H8B 0.9500 . ?
O5 C107 1.419(5) . ?
O5 H5 0.869(9) . ?
O9 C105 1.236(5) . ?
O12 C106 1.256(5) . ?
O2 C57 1.247(4) . ?
O7 C110 1.235(5) . ?
O6 C58 1.181(8) . ?
N6 C50 1.342(5) . ?
N6 N5 1.358(5) . ?
N6 H6 0.8800 . ?
N4 C50 1.337(5) . ?
N4 C49 1.361(5) . ?
C1 C2 1.507(7) . ?
C1 H1A 0.9800 . ?
C1 H1B 0.9800 . ?
C1 H1C 0.9800 . ?
C2 C3 1.509(7) . ?
C2 C1A 1.514(9) . ?
C2 C4A 1.523(9) . ?
C2 C3A 1.538(9) . ?
C2 C30 1.543(6) . ?
C2 C4 1.557(8) . ?
C3 H3A 0.9800 . ?
C3 H3B 0.9800 . ?
C3 H3C 0.9800 . ?
C4 H4A 0.9800 . ?
C4 H4B 0.9800 . ?
C4 H4C 0.9800 . ?
C138 C76 1.408(5) . ?
C138 C72 1.410(5) . ?
O11 C106 1.256(5) . ?
C27 C26 1.411(5) . ?
C27 C28 1.415(5) . ?
C21 C22 1.408(5) . ?
C21 C20 1.411(5) . ?
C62 C63 1.392(5) . ?
C62 C111 1.407(5) . ?
C40 C39 1.386(5) . ?
C40 C41 1.418(5) . ?
C41 C36 1.415(5) . ?
C28 C29 1.394(5) . ?
C72 C73 1.387(5) . ?
C36 C37 1.386(5) . ?
C99 C66 1.408(5) . ?
C99 C68 1.416(5) . ?
C22 C23 1.388(5) . ?
C57 C54 1.501(5) . ?
C111 C60 1.414(5) . ?
C53 C54 1.390(5) . ?
C53 C51 1.395(5) . ?
C53 H53 0.9500 . ?
C33 C32 1.412(5) . ?
C33 C34 1.427(5) . ?
C66 C71 1.395(5) . ?
C63 C64 1.388(5) . ?
C63 H63 0.9500 . ?
C79 C82 1.392(5) . ?
C79 C78 1.412(5) . ?
C78 C77 1.416(5) . ?
N5 C49 1.333(5) . ?
C20 C19 1.391(5) . ?
C54 C55 1.395(5) . ?
C68 C69 1.384(5) . ?
C19 C17 1.390(5) . ?
C19 H19 0.9500 . ?
C34 C35 1.381(5) . ?
C76 C75 1.391(5) . ?
C26 C25 1.386(5) . ?
C81 C77 1.379(5) . ?
C81 C80 1.403(5) . ?
C81 H81 0.9500 . ?
C32 C31 1.393(5) . ?
C65 C60 1.386(5) . ?
C65 C64 1.401(5) . ?
C65 H65 0.9500 . ?
C29 C24 1.392(6) . ?
C29 H29 0.9500 . ?
N3 C105 1.318(5) . ?
N3 C104 1.451(7) . ?
N3 C103 1.461(6) . ?
C25 C24 1.400(6) . ?
C25 H25 0.9500 . ?
C73 C74 1.390(6) . ?
C73 H73 0.9500 . ?
C55 C56 1.381(6) . ?
C55 H55 0.9500 . ?
C71 C70 1.388(6) . ?
C71 H71 0.9500 . ?
C17 C23 1.395(5) . ?
C17 C9 1.528(5) . ?
C64 C91 1.534(5) . ?
C80 C82 1.391(5) . ?
C80 C95 1.533(5) . ?
C82 H82 0.9500 . ?
C24 C13 1.527(5) . ?
C37 C38 1.401(6) . ?
C37 H37 0.9500 . ?
C39 C38 1.387(6) . ?
C39 H39 0.9500 . ?
C45 C46 1.388(5) . ?
C45 C43 1.390(6) . ?
C45 H45 0.9500 . ?
C106 C43 1.482(5) . ?
C38 C6 1.540(6) . ?
C50 C51 1.462(5) . ?
C105 H105 0.9500 . ?
C69 C70 1.385(6) . ?
C69 H69 0.9500 . ?
C23 H23 0.9500 . ?
C43 C44 1.405(6) . ?
C35 C30 1.391(6) . ?
C35 H35 0.9500 . ?
C110 N2A 1.321(7) . ?
C110 N2 1.323(9) . ?
C110 H110 0.9500 . ?
C110 H11A 0.9500 . ?
C46 C47 1.391(6) . ?
C46 C49 1.460(5) . ?
C51 C52 1.392(6) . ?
C70 C87 1.541(6) . ?
C47 C48 1.394(6) . ?
C47 H47 0.9500 . ?
N2 C101 1.449(10) . ?
N2 C100 1.458(10) . ?
C44 C48 1.381(6) . ?
C44 H44 0.9500 . ?
C75 C74 1.395(6) . ?
C75 H75 0.9500 . ?
C31 C30 1.388(6) . ?
C31 H31 0.9500 . ?
C95 C96 1.517(6) . ?
C95 C98A 1.519(9) . ?
C95 C98 1.525(6) . ?
C95 C97A 1.533(9) . ?
C95 C97 1.539(6) . ?
C95 C96A 1.544(9) . ?
C74 C83 1.534(6) . ?
C107 H10A 0.9800 . ?
C107 H10B 0.9800 . ?
C107 H10C 0.9800 . ?
C52 C56 1.381(7) . ?
C52 H52 0.9500 . ?
C91 C92 1.509(6) . ?
C91 C94A 1.509(10) . ?
C91 C93 1.510(6) . ?
C91 C92A 1.529(10) . ?
C91 C93A 1.550(10) . ?
C91 C94 1.563(7) . ?
C56 H56 0.9500 . ?
C6 C7A 1.503(9) . ?
C6 C5 1.508(7) . ?
C6 C7 1.517(8) . ?
C6 C8A 1.529(9) . ?
C6 C8 1.554(8) . ?
C6 C5A 1.555(9) . ?
C9 C10A 1.513(9) . ?
C9 C11 1.514(7) . ?
C9 C12 1.525(7) . ?
C9 C11A 1.536(9) . ?
C9 C12A 1.541(9) . ?
C9 C10 1.554(7) . ?
C48 H48 0.9500 . ?
C13 C15A 1.507(9) . ?
C13 C14 1.511(8) . ?
C13 C16 1.516(9) . ?
C13 C16A 1.517(9) . ?
C13 C15 1.564(9) . ?
C13 C14A 1.571(8) . ?
C16 H16A 0.9800 . ?
C16 H16B 0.9800 . ?
C16 H16C 0.9800 . ?
C87 C88 1.491(7) . ?
C87 C90A 1.503(9) . ?
C87 C90 1.531(8) . ?
C87 C89A 1.541(9) . ?
C87 C89 1.547(7) . ?
C87 C88A 1.549(9) . ?
C103 H10D 0.9800 . ?
C103 H10E 0.9800 . ?
C103 H10F 0.9800 . ?
C104 H10G 0.9800 . ?
C104 H10H 0.9800 . ?
C104 H10I 0.9800 . ?
C83 C86A 1.491(9) . ?
C83 C85 1.506(9) . ?
C83 C84 1.515(8) . ?
C83 C85A 1.527(10) . ?
C83 C84A 1.571(9) . ?
C83 C86 1.592(8) . ?
C96 H96A 0.9800 . ?
C96 H96B 0.9800 . ?
C96 H96C 0.9800 . ?
C94 H94A 0.9800 . ?
C94 H94B 0.9800 . ?
C94 H94C 0.9800 . ?
C98 H98A 0.9800 . ?
C98 H98B 0.9800 . ?
C98 H98C 0.9800 . ?
C93 H93A 0.9800 . ?
C93 H93B 0.9800 . ?
C93 H93C 0.9800 . ?
C92 H92A 0.9800 . ?
C92 H92B 0.9800 . ?
C92 H92C 0.9800 . ?
C58 N1 1.324(9) . ?
C58 H58 0.9500 . ?
C100 H10J 0.9800 . ?
C100 H10K 0.9800 . ?
C100 H10L 0.9800 . ?
C97 H97A 0.9800 . ?
C97 H97B 0.9800 . ?
C97 H97C 0.9800 . ?
C85 H85A 0.9800 . ?
C85 H85B 0.9800 . ?
C85 H85C 0.9800 . ?
C101 H10M 0.9800 . ?
C101 H10N 0.9800 . ?
C101 H10O 0.9800 . ?
C11 H11B 0.9800 . ?
C11 H11C 0.9800 . ?
C11 H11D 0.9800 . ?
N1 C59 1.467(8) . ?
N1 C102 1.492(8) . ?
C15 H15A 0.9800 . ?
C15 H15B 0.9800 . ?
C15 H15C 0.9800 . ?
C5 H5A 0.9800 . ?
C5 H5B 0.9800 . ?
C5 H5C 0.9800 . ?
C90 H90A 0.9800 . ?
C90 H90B 0.9800 . ?
C90 H90C 0.9800 . ?
C89 H89A 0.9800 . ?
C89 H89B 0.9800 . ?
C89 H89C 0.9800 . ?
C14 H14A 0.9800 . ?
C14 H14B 0.9800 . ?
C14 H14C 0.9800 . ?
C10 H10P 0.9800 . ?
C10 H10Q 0.9800 . ?
C10 H10R 0.9800 . ?
C8 H8C 0.9800 . ?
C8 H8D 0.9800 . ?
C8 H8E 0.9800 . ?
C86 H86A 0.9800 . ?
C86 H86B 0.9800 . ?
C86 H86C 0.9800 . ?
C84 H84A 0.9800 . ?
C84 H84B 0.9800 . ?
C84 H84C 0.9800 . ?
C12 H12A 0.9800 . ?
C12 H12B 0.9800 . ?
C12 H12C 0.9800 . ?
C88 H88A 0.9800 . ?
C88 H88B 0.9800 . ?
C88 H88C 0.9800 . ?
C7 H7A 0.9800 . ?
C7 H7B 0.9800 . ?
C7 H7C 0.9800 . ?
C59 H59A 0.9800 . ?
C59 H59B 0.9800 . ?
C59 H59C 0.9800 . ?
C102 H10S 0.9800 . ?
C102 H10T 0.9800 . ?
C102 H10U 0.9800 . ?
C11A H11E 0.9800 . ?
C11A H11F 0.9800 . ?
C11A H11G 0.9800 . ?
C12A H12D 0.9800 . ?
C12A H12E 0.9800 . ?
C12A H12F 0.9800 . ?
C10A H10V 0.9800 . ?
C10A H10W 0.9800 . ?
C10A H10X 0.9800 . ?
C5A H5AA 0.9800 . ?
C5A H5AB 0.9800 . ?
C5A H5AC 0.9800 . ?
C7A H7AA 0.9800 . ?
C7A H7AB 0.9800 . ?
C7A H7AC 0.9800 . ?
C8A H8AA 0.9800 . ?
C8A H8AB 0.9800 . ?
C8A H8AC 0.9800 . ?
C1A H1AA 0.9800 . ?
C1A H1AB 0.9800 . ?
C1A H1AC 0.9800 . ?
C4A H4AA 0.9800 . ?
C4A H4AB 0.9800 . ?
C4A H4AC 0.9800 . ?
C3A H3AA 0.9800 . ?
C3A H3AB 0.9800 . ?
C3A H3AC 0.9800 . ?
C90A H90D 0.9800 . ?
C90A H90E 0.9800 . ?
C90A H90F 0.9800 . ?
C89A H89D 0.9800 . ?
C89A H89E 0.9800 . ?
C89A H89F 0.9800 . ?
C88A H88D 0.9800 . ?
C88A H88E 0.9800 . ?
C88A H88F 0.9800 . ?
C86A H86D 0.9800 . ?
C86A H86E 0.9800 . ?
C86A H86F 0.9800 . ?
C85A H85D 0.9800 . ?
C85A H85E 0.9800 . ?
C85A H85F 0.9800 . ?
C84A H84D 0.9800 . ?
C84A H84E 0.9800 . ?
C84A H84F 0.9800 . ?
C15A H15D 0.9800 . ?
C15A H15E 0.9800 . ?
C15A H15F 0.9800 . ?
C14A H14D 0.9800 . ?
C14A H14E 0.9800 . ?
C14A H14F 0.9800 . ?
C16A H16D 0.9800 . ?
C16A H16E 0.9800 . ?
C16A H16F 0.9800 . ?
C93A H93D 0.9800 . ?
C93A H93E 0.9800 . ?
C93A H93F 0.9800 . ?
C92A H92D 0.9800 . ?
C92A H92E 0.9800 . ?
C92A H92F 0.9800 . ?
C94A H94D 0.9800 . ?
C94A H94E 0.9800 . ?
C94A H94F 0.9800 . ?
C98A H98D 0.9800 . ?
C98A H98E 0.9800 . ?
C98A H98F 0.9800 . ?
C97A H97D 0.9800 . ?
C97A H97E 0.9800 . ?
C97A H97F 0.9800 . ?
C96A H96D 0.9800 . ?
C96A H96E 0.9800 . ?
C96A H96F 0.9800 . ?
C58A O6A 1.392(10) . ?
C58A H58A 0.9800 . ?
C58A H58B 0.9800 . ?
C58A H58C 0.9800 . ?
C18 N2A 1.457(8) . ?
C18 H18A 0.9800 . ?
C18 H18B 0.9800 . ?
C18 H18C 0.9800 . ?
N2A C1B 1.449(8) . ?
C1B H1BA 0.9800 . ?
C1B H1BB 0.9800 . ?
C1B H1BC 0.9800 . ?

loop_
_geom_torsion_atom_site_label_1
_geom_torsion_atom_site_label_2
_geom_torsion_atom_site_label_3
_geom_torsion_atom_site_label_4
_geom_torsion
_geom_torsion_site_symmetry_1
_geom_torsion_site_symmetry_2
_geom_torsion_site_symmetry_3
_geom_torsion_site_symmetry_4
_geom_torsion_publ_flag
Tb03 O16 C138 C76 -173.9(2) . . . . ?
Tb04 O16 C138 C76 -9.1(5) . . . . ?
Tb03 O16 C138 C72 7.7(5) . . . . ?
Tb04 O16 C138 C72 172.4(2) . . . . ?
Tb02 O21 C27 C26 -2.8(5) . . . . ?
Tb01 O21 C27 C26 -175.4(2) . . . . ?
Tb02 O21 C27 C28 176.3(2) . . . . ?
Tb01 O21 C27 C28 3.7(5) . . . . ?
Tb01 O20 C21 C22 175.9(2) . . . . ?
Tb03 O20 C21 C22 3.5(5) . . . . ?
Tb01 O20 C21 C20 -5.1(5) . . . . ?
Tb03 O20 C21 C20 -177.4(2) . . . . ?
C66 S8 C62 C63 81.8(3) . . . . ?
Tb01 S8 C62 C63 -176.9(3) . . . . ?
C66 S8 C62 C111 -99.1(3) . . . . ?
Tb01 S8 C62 C111 2.1(3) . . . . ?
C22 S1 C40 C39 81.3(3) . . . . ?
Tb03 S1 C40 C39 -176.9(3) . . . . ?
C22 S1 C40 C41 -97.4(3) . . . . ?
Tb03 S1 C40 C41 4.5(3) . . . . ?
Tb03 O14 C41 C36 174.7(2) . . . . ?
Tb04 O14 C41 C36 6.0(5) . . . . ?
Tb03 O14 C41 C40 -6.3(5) . . . . ?
Tb04 O14 C41 C40 -174.9(2) . . . . ?
C39 C40 C41 O14 -179.1(3) . . . . ?
S1 C40 C41 O14 -0.5(5) . . . . ?
C39 C40 C41 C36 0.0(5) . . . . ?
S1 C40 C41 C36 178.6(3) . . . . ?
O21 C27 C28 C29 -177.1(3) . . . . ?
C26 C27 C28 C29 2.0(5) . . . . ?
O21 C27 C28 S4 2.4(5) . . . . ?
C26 C27 C28 S4 -178.5(3) . . . . ?
C20 S4 C28 C29 -84.1(3) . . . . ?
Tb01 S4 C28 C29 174.4(3) . . . . ?
C20 S4 C28 C27 96.4(3) . . . . ?
Tb01 S4 C28 C27 -5.0(3) . . . . ?
O16 C138 C72 C73 -179.0(4) . . . . ?
C76 C138 C72 C73 2.4(6) . . . . ?
O16 C138 C72 S5 1.2(5) . . . . ?
C76 C138 C72 S5 -177.4(3) . . . . ?
C68 S5 C72 C73 -83.9(4) . . . . ?
Tb03 S5 C72 C73 174.0(3) . . . . ?
C68 S5 C72 C138 95.8(3) . . . . ?
Tb03 S5 C72 C138 -6.2(3) . . . . ?
O14 C41 C36 C37 179.5(4) . . . . ?
C40 C41 C36 C37 0.5(5) . . . . ?
O14 C41 C36 S2 0.5(5) . . . . ?
C40 C41 C36 S2 -178.6(3) . . . . ?
C32 S2 C36 C37 -82.3(3) . . . . ?
Tb04 S2 C36 C37 176.6(3) . . . . ?
C32 S2 C36 C41 96.8(3) . . . . ?
Tb04 S2 C36 C41 -4.3(3) . . . . ?
Tb01 O17 C99 C66 0.3(5) . . . . ?
Tb03 O17 C99 C66 -179.6(2) . . . . ?
Tb01 O17 C99 C68 -180.0(2) . . . . ?
Tb03 O17 C99 C68 0.1(5) . . . . ?
O20 C21 C22 C23 -177.8(3) . . . . ?
C20 C21 C22 C23 3.0(5) . . . . ?
O20 C21 C22 S1 2.3(5) . . . . ?
C20 C21 C22 S1 -176.8(3) . . . . ?
C40 S1 C22 C23 -83.1(3) . . . . ?
Tb03 S1 C22 C23 175.2(3) . . . . ?
C40 S1 C22 C21 96.8(3) . . . . ?
Tb03 S1 C22 C21 -4.9(3) . . . . ?
Tb01 O1 C57 O2 -25.4(5) 3_666 . . . ?
Tb01 O1 C57 C54 153.0(2) 3_666 . . . ?
Tb02 O18 C111 C62 179.6(2) . . . . ?
Tb01 O18 C111 C62 2.0(5) . . . . ?
Tb02 O18 C111 C60 -0.7(5) . . . . ?
Tb01 O18 C111 C60 -178.3(2) . . . . ?
C63 C62 C111 O18 176.1(3) . . . . ?
S8 C62 C111 O18 -2.9(5) . . . . ?
C63 C62 C111 C60 -3.6(5) . . . . ?
S8 C62 C111 C60 177.4(3) . . . . ?
Tb04 O13 C33 C32 -4.4(5) . . . . ?
Tb02 O13 C33 C32 -176.3(2) . . . . ?
Tb04 O13 C33 C34 176.3(2) . . . . ?
Tb02 O13 C33 C34 4.4(5) . . . . ?
O17 C99 C66 C71 -178.3(3) . . . . ?
C68 C99 C66 C71 2.0(5) . . . . ?
O17 C99 C66 S8 3.1(5) . . . . ?
C68 C99 C66 S8 -176.6(3) . . . . ?
C62 S8 C66 C71 -80.7(3) . . . . ?
Tb01 S8 C66 C71 177.6(3) . . . . ?
C62 S8 C66 C99 97.8(3) . . . . ?
Tb01 S8 C66 C99 -3.8(3) . . . . ?
C111 C62 C63 C64 2.8(6) . . . . ?
S8 C62 C63 C64 -178.1(3) . . . . ?
C60 S7 C79 C82 84.7(3) . . . . ?
Tb02 S7 C79 C82 -173.7(3) . . . . ?
C60 S7 C79 C78 -93.7(3) . . . . ?
Tb02 S7 C79 C78 7.9(3) . . . . ?
Tb02 O15 C78 C79 -6.7(5) . . . . ?
Tb04 O15 C78 C79 -173.3(2) . . . . ?
Tb02 O15 C78 C77 175.5(2) . . . . ?
Tb04 O15 C78 C77 8.9(5) . . . . ?
C82 C79 C78 O15 178.4(3) . . . . ?
S7 C79 C78 O15 -3.3(5) . . . . ?
C82 C79 C78 C77 -3.7(5) . . . . ?
S7 C79 C78 C77 174.6(2) . . . . ?
C50 N6 N5 C49 0.1(5) . . . . ?
O20 C21 C20 C19 177.7(3) . . . . ?
C22 C21 C20 C19 -3.2(5) . . . . ?
O20 C21 C20 S4 -1.4(5) . . . . ?
C22 C21 C20 S4 177.8(3) . . . . ?
C28 S4 C20 C19 83.7(3) . . . . ?
Tb01 S4 C20 C19 -174.4(3) . . . . ?
C28 S4 C20 C21 -97.2(3) . . . . ?
Tb01 S4 C20 C21 4.7(3) . . . . ?
C51 C53 C54 C55 -0.9(6) . . . . ?
C51 C53 C54 C57 -178.5(4) . . . . ?
O2 C57 C54 C53 158.8(4) . . . . ?
O1 C57 C54 C53 -19.7(5) . . . . ?
O2 C57 C54 C55 -18.8(5) . . . . ?
O1 C57 C54 C55 162.7(4) . . . . ?
O17 C99 C68 C69 178.7(4) . . . . ?
C66 C99 C68 C69 -1.6(5) . . . . ?
O17 C99 C68 S5 -2.5(5) . . . . ?
C66 C99 C68 S5 177.2(3) . . . . ?
C72 S5 C68 C69 80.4(4) . . . . ?
Tb03 S5 C68 C69 -178.3(3) . . . . ?
C72 S5 C68 C99 -98.3(3) . . . . ?
Tb03 S5 C68 C99 2.9(3) . . . . ?
C21 C20 C19 C17 1.8(6) . . . . ?
S4 C20 C19 C17 -179.1(3) . . . . ?
O13 C33 C34 C35 -179.2(4) . . . . ?
C32 C33 C34 C35 1.4(5) . . . . ?
O13 C33 C34 S3 0.7(5) . . . . ?
C32 C33 C34 S3 -178.7(3) . . . . ?
C26 S3 C34 C35 -81.9(3) . . . . ?
Tb02 S3 C34 C35 176.4(3) . . . . ?
C26 S3 C34 C33 98.2(3) . . . . ?
Tb02 S3 C34 C33 -3.5(3) . . . . ?
O16 C138 C76 C75 179.3(4) . . . . ?
C72 C138 C76 C75 -2.1(5) . . . . ?
O16 C138 C76 S6 1.1(5) . . . . ?
C72 C138 C76 S6 179.7(3) . . . . ?
C77 S6 C76 C75 83.0(4) . . . . ?
Tb04 S6 C76 C75 -173.9(3) . . . . ?
C77 S6 C76 C138 -98.6(3) . . . . ?
Tb04 S6 C76 C138 4.4(3) . . . . ?
O21 C27 C26 C25 177.2(3) . . . . ?
C28 C27 C26 C25 -1.9(5) . . . . ?
O21 C27 C26 S3 -4.1(5) . . . . ?
C28 C27 C26 S3 176.7(3) . . . . ?
C34 S3 C26 C25 83.6(3) . . . . ?
Tb02 S3 C26 C25 -174.8(3) . . . . ?
C34 S3 C26 C27 -95.1(3) . . . . ?
Tb02 S3 C26 C27 6.5(3) . . . . ?
O13 C33 C32 C31 178.9(4) . . . . ?
C34 C33 C32 C31 -1.8(5) . . . . ?
O13 C33 C32 S2 -1.1(5) . . . . ?
C34 C33 C32 S2 178.2(3) . . . . ?
C36 S2 C32 C31 82.0(4) . . . . ?
Tb04 S2 C32 C31 -176.0(3) . . . . ?
C36 S2 C32 C33 -98.0(3) . . . . ?
Tb04 S2 C32 C33 4.0(3) . . . . ?
C27 C28 C29 C24 -0.5(6) . . . . ?
S4 C28 C29 C24 -180.0(3) . . . . ?
C64 C65 C60 C111 -0.4(6) . . . . ?
C64 C65 C60 S7 -177.9(3) . . . . ?
O18 C111 C60 C65 -177.3(3) . . . . ?
C62 C111 C60 C65 2.4(5) . . . . ?
O18 C111 C60 S7 0.2(5) . . . . ?
C62 C111 C60 S7 179.9(3) . . . . ?
C79 S7 C60 C65 -81.2(3) . . . . ?
Tb02 S7 C60 C65 177.8(3) . . . . ?
C79 S7 C60 C111 101.2(3) . . . . ?
Tb02 S7 C60 C111 0.2(3) . . . . ?
C27 C26 C25 C24 0.3(6) . . . . ?
S3 C26 C25 C24 -178.4(3) . . . . ?
C138 C72 C73 C74 -1.4(7) . . . . ?
S5 C72 C73 C74 178.4(4) . . . . ?
C53 C54 C55 C56 2.6(7) . . . . ?
C57 C54 C55 C56 -179.7(4) . . . . ?
C99 C66 C71 C70 -2.2(6) . . . . ?
S8 C66 C71 C70 176.3(3) . . . . ?
C20 C19 C17 C23 -0.2(5) . . . . ?
C20 C19 C17 C9 -178.0(4) . . . . ?
C62 C63 C64 C65 -0.6(6) . . . . ?
C62 C63 C64 C91 -178.1(4) . . . . ?
C60 C65 C64 C63 -0.6(6) . . . . ?
C60 C65 C64 C91 177.0(4) . . . . ?
C77 C81 C80 C82 1.0(5) . . . . ?
C77 C81 C80 C95 -176.9(3) . . . . ?
C81 C80 C82 C79 -1.5(5) . . . . ?
C95 C80 C82 C79 176.3(3) . . . . ?
C78 C79 C82 C80 3.0(5) . . . . ?
S7 C79 C82 C80 -175.3(3) . . . . ?
C28 C29 C24 C25 -1.2(6) . . . . ?
C28 C29 C24 C13 -177.2(4) . . . . ?
C26 C25 C24 C29 1.3(7) . . . . ?
C26 C25 C24 C13 177.4(4) . . . . ?
C80 C81 C77 C78 -2.0(6) . . . . ?
C80 C81 C77 S6 179.0(3) . . . . ?
O15 C78 C77 C81 -178.9(3) . . . . ?
C79 C78 C77 C81 3.2(5) . . . . ?
O15 C78 C77 S6 0.2(4) . . . . ?
C79 C78 C77 S6 -177.7(2) . . . . ?
C76 S6 C77 C81 -83.5(3) . . . . ?
Tb04 S6 C77 C81 173.2(3) . . . . ?
C76 S6 C77 C78 97.5(3) . . . . ?
Tb04 S6 C77 C78 -5.8(3) . . . . ?
C41 C36 C37 C38 -1.1(6) . . . . ?
S2 C36 C37 C38 178.0(3) . . . . ?
C41 C40 C39 C38 0.1(6) . . . . ?
S1 C40 C39 C38 -178.5(3) . . . . ?
Tb03 O12 C106 O11 -5.0(13) . . . . ?
Tb03 O12 C106 C43 173.9(8) . . . . ?
C40 C39 C38 C37 -0.6(6) . . . . ?
C40 C39 C38 C6 177.3(4) . . . . ?
C36 C37 C38 C39 1.1(6) . . . . ?
C36 C37 C38 C6 -176.8(4) . . . . ?
C49 N4 C50 N6 -0.8(5) . . . . ?
C49 N4 C50 C51 176.8(4) . . . . ?
N5 N6 C50 N4 0.5(5) . . . . ?
N5 N6 C50 C51 -177.2(4) . . . . ?
Tb03 O9 C105 N3 164.2(3) . . . . ?
C104 N3 C105 O9 3.0(7) . . . . ?
C103 N3 C105 O9 178.0(4) . . . . ?
C99 C68 C69 C70 1.4(7) . . . . ?
S5 C68 C69 C70 -177.3(4) . . . . ?
C21 C22 C23 C17 -1.6(6) . . . . ?
S1 C22 C23 C17 178.3(3) . . . . ?
C19 C17 C23 C22 0.0(6) . . . . ?
C9 C17 C23 C22 177.8(4) . . . . ?
C46 C45 C43 C44 -2.1(7) . . . . ?
C46 C45 C43 C106 175.3(4) . . . . ?
O11 C106 C43 C45 2.5(7) . . . . ?
O12 C106 C43 C45 -176.5(4) . . . . ?
O11 C106 C43 C44 179.8(5) . . . . ?
O12 C106 C43 C44 0.9(6) . . . . ?
C33 C34 C35 C30 -0.9(6) . . . . ?
S3 C34 C35 C30 179.1(3) . . . . ?
Tb02 O7 C110 N2A 167.7(13) . . . . ?
Tb02 O7 C110 N2 146.4(18) . . . . ?
C43 C45 C46 C47 0.9(7) . . . . ?
C43 C45 C46 C49 -176.1(4) . . . . ?
C54 C53 C51 C52 -0.4(6) . . . . ?
C54 C53 C51 C50 -178.3(4) . . . . ?
N4 C50 C51 C52 -154.2(5) . . . . ?
N6 C50 C51 C52 23.1(7) . . . . ?
N4 C50 C51 C53 23.6(7) . . . . ?
N6 C50 C51 C53 -159.1(4) . . . . ?
C68 C69 C70 C71 -1.5(7) . . . . ?
C68 C69 C70 C87 177.2(4) . . . . ?
C66 C71 C70 C69 1.9(6) . . . . ?
C66 C71 C70 C87 -176.9(4) . . . . ?
C45 C46 C47 C48 1.2(7) . . . . ?
C49 C46 C47 C48 178.2(5) . . . . ?
O7 C110 N2 C101 5(3) . . . . ?
O7 C110 N2 C100 -173(2) . . . . ?
C45 C43 C44 C48 1.2(7) . . . . ?
C106 C43 C44 C48 -176.2(5) . . . . ?
C138 C76 C75 C74 0.6(7) . . . . ?
S6 C76 C75 C74 178.9(4) . . . . ?
C33 C32 C31 C30 1.7(7) . . . . ?
S2 C32 C31 C30 -178.3(4) . . . . ?
N6 N5 C49 N4 -0.7(5) . . . . ?
N6 N5 C49 C46 178.6(4) . . . . ?
C50 N4 C49 N5 1.0(5) . . . . ?
C50 N4 C49 C46 -178.3(4) . . . . ?
C45 C46 C49 N5 -31.3(7) . . . . ?
C47 C46 C49 N5 151.7(5) . . . . ?
C45 C46 C49 N4 147.9(4) . . . . ?
C47 C46 C49 N4 -29.1(7) . . . . ?
C82 C80 C95 C96 7.4(6) . . . . ?
C81 C80 C95 C96 -174.9(5) . . . . ?
C82 C80 C95 C98A -168.6(8) . . . . ?
C81 C80 C95 C98A 9.2(9) . . . . ?
C82 C80 C95 C98 -113.6(5) . . . . ?
C81 C80 C95 C98 64.2(5) . . . . ?
C82 C80 C95 C97A 67.6(11) . . . . ?
C81 C80 C95 C97A -114.7(10) . . . . ?
C82 C80 C95 C97 129.1(5) . . . . ?
C81 C80 C95 C97 -53.1(5) . . . . ?
C82 C80 C95 C96A -45.8(10) . . . . ?
C81 C80 C95 C96A 131.9(9) . . . . ?
C72 C73 C74 C75 -0.1(7) . . . . ?
C72 C73 C74 C83 -177.6(5) . . . . ?
C76 C75 C74 C73 0.5(7) . . . . ?
C76 C75 C74 C83 177.9(5) . . . . ?
C32 C31 C30 C35 -1.0(7) . . . . ?
C32 C31 C30 C2 -179.1(4) . . . . ?
C34 C35 C30 C31 0.7(7) . . . . ?
C34 C35 C30 C2 178.8(4) . . . . ?
C1 C2 C30 C31 -145.2(8) . . . . ?
C3 C2 C30 C31 -21.4(9) . . . . ?
C1A C2 C30 C31 136.9(15) . . . . ?
C4A C2 C30 C31 11.1(14) . . . . ?
C3A C2 C30 C31 -106.2(14) . . . . ?
C4 C2 C30 C31 97.7(8) . . . . ?
C1 C2 C30 C35 36.8(9) . . . . ?
C3 C2 C30 C35 160.6(7) . . . . ?
C1A C2 C30 C35 -41.2(15) . . . . ?
C4A C2 C30 C35 -166.9(13) . . . . ?
C3A C2 C30 C35 75.7(14) . . . . ?
C4 C2 C30 C35 -80.3(8) . . . . ?
C53 C51 C52 C56 0.0(8) . . . . ?
C50 C51 C52 C56 177.8(5) . . . . ?
C63 C64 C91 C92 -128.8(6) . . . . ?
C65 C64 C91 C92 53.8(7) . . . . ?
C63 C64 C91 C94A 61.3(14) . . . . ?
C65 C64 C91 C94A -116.1(14) . . . . ?
C63 C64 C91 C93 -3.2(7) . . . . ?
C65 C64 C91 C93 179.4(5) . . . . ?
C63 C64 C91 C92A -160.4(15) . . . . ?
C65 C64 C91 C92A 22.2(16) . . . . ?
C63 C64 C91 C93A -50.8(14) . . . . ?
C65 C64 C91 C93A 131.8(14) . . . . ?
C63 C64 C91 C94 112.2(5) . . . . ?
C65 C64 C91 C94 -65.2(5) . . . . ?
C51 C52 C56 C55 1.7(9) . . . . ?
C54 C55 C56 C52 -3.1(8) . . . . ?
C39 C38 C6 C7A 119.0(11) . . . . ?
C37 C38 C6 C7A -63.2(12) . . . . ?
C39 C38 C6 C5 -55.5(8) . . . . ?
C37 C38 C6 C5 122.4(7) . . . . ?
C39 C38 C6 C7 176.2(8) . . . . ?
C37 C38 C6 C7 -5.9(10) . . . . ?
C39 C38 C6 C8A -9.7(12) . . . . ?
C37 C38 C6 C8A 168.2(11) . . . . ?
C39 C38 C6 C8 59.8(7) . . . . ?
C37 C38 C6 C8 -122.4(7) . . . . ?
C39 C38 C6 C5A -129.6(10) . . . . ?
C37 C38 C6 C5A 48.2(11) . . . . ?
C19 C17 C9 C10A 178.4(9) . . . . ?
C23 C17 C9 C10A 0.7(10) . . . . ?
C19 C17 C9 C11 -17.1(7) . . . . ?
C23 C17 C9 C11 165.2(6) . . . . ?
C19 C17 C9 C12 106.8(7) . . . . ?
C23 C17 C9 C12 -70.8(7) . . . . ?
C19 C17 C9 C11A -57.6(10) . . . . ?
C23 C17 C9 C11A 124.7(10) . . . . ?
C19 C17 C9 C12A 59.8(9) . . . . ?
C23 C17 C9 C12A -117.8(9) . . . . ?
C19 C17 C9 C10 -136.5(6) . . . . ?
C23 C17 C9 C10 45.8(7) . . . . ?
C43 C44 C48 C47 0.8(8) . . . . ?
C46 C47 C48 C44 -2.1(8) . . . . ?
C29 C24 C13 C15A 91.5(10) . . . . ?
C25 C24 C13 C15A -84.2(10) . . . . ?
C29 C24 C13 C14 6.6(11) . . . . ?
C25 C24 C13 C14 -169.2(10) . . . . ?
C29 C24 C13 C16 -127.8(10) . . . . ?
C25 C24 C13 C16 56.4(11) . . . . ?
C29 C24 C13 C16A -142.2(11) . . . . ?
C25 C24 C13 C16A 42.0(12) . . . . ?
C29 C24 C13 C15 118.1(9) . . . . ?
C25 C24 C13 C15 -57.7(9) . . . . ?
C29 C24 C13 C14A -30.0(10) . . . . ?
C25 C24 C13 C14A 154.2(9) . . . . ?
C69 C70 C87 C88 0.1(10) . . . . ?
C71 C70 C87 C88 178.8(8) . . . . ?
C69 C70 C87 C90A 171.0(11) . . . . ?
C71 C70 C87 C90A -10.3(12) . . . . ?
C69 C70 C87 C90 -125.7(7) . . . . ?
C71 C70 C87 C90 52.9(8) . . . . ?
C69 C70 C87 C89A 43.9(11) . . . . ?
C71 C70 C87 C89A -137.4(10) . . . . ?
C69 C70 C87 C89 121.1(7) . . . . ?
C71 C70 C87 C89 -60.2(7) . . . . ?
C69 C70 C87 C88A -66.8(10) . . . . ?
C71 C70 C87 C88A 111.8(10) . . . . ?
C73 C74 C83 C86A 93.9(12) . . . . ?
C75 C74 C83 C86A -83.3(12) . . . . ?
C73 C74 C83 C85 -58.0(10) . . . . ?
C75 C74 C83 C85 124.8(9) . . . . ?
C73 C74 C83 C84 164.0(8) . . . . ?
C75 C74 C83 C84 -13.3(10) . . . . ?
C73 C74 C83 C85A -38.8(13) . . . . ?
C75 C74 C83 C85A 143.9(12) . . . . ?
C73 C74 C83 C84A -147.3(10) . . . . ?
C75 C74 C83 C84A 35.4(11) . . . . ?
C73 C74 C83 C86 55.4(8) . . . . ?
C75 C74 C83 C86 -121.8(7) . . . . ?
Tb02 O6 C58 N1 -160.7(16) . . . . ?
O6 C58 N1 C59 -156.5(16) . . . . ?
O6 C58 N1 C102 23(2) . . . . ?
O7 C110 N2A C1B -6.2(19) . . . . ?
O7 C110 N2A C18 176.8(10) . . . . ?
